data_7156952
loop_
_publ_author_name
'Kiesil\"a, Anniina'
'Beyeh, Ngong Kodiah'
'Moilanen, Jani O.'
'Puttreddy, Rakesh'
'G\"otz, Sven'
'Rissanen, Kari'
'Barran, Perdita'
'L\"utzen, Arne'
'Kalenius, Elina'

_publ_section_title
;
 Thermodynamically driven self-assembly of pyridinearene to hexameric
 capsules.
;
_journal_issue 29
_journal_name_full 'Organic &amp; biomolecular chemistry'
_journal_page_first 6980
_journal_page_last 6984
_journal_paper_doi 10.1039/c9ob01383k
_journal_volume 17
_journal_year 2019
_chemical_absolute_configuration unk
_chemical_formula_moiety '2(C H Cl3), 3(C40 H52 N4 O8)'
_chemical_formula_sum 'C122 H158 Cl6 N12 O24'
_chemical_formula_weight 2389.29
_space_group_crystal_system monoclinic
_space_group_IT_number 5
_space_group_name_Hall 'I 2y'
_space_group_name_H-M_alt 'I 1 2 1'
_symmetry_space_group_name_Hall 'I 2y'
_symmetry_space_group_name_H-M 'I 1 2 1'
_atom_sites_solution_hydrogens mixed
_audit_creation_date 2019-02-24
_audit_creation_method
;
Olex2 1.2
(compiled May 18 2018 14:05:52 for OlexSys, GUI svn.r5506)
;
_audit_update_record
;
2019-02-26 deposited with the CCDC.    2019-07-01 downloaded from the CCDC.
;
_cell_angle_alpha 90
_cell_angle_beta 101.549(4)
_cell_angle_gamma 90
_cell_formula_units_Z 4
_cell_length_a 23.7456(11)
_cell_length_b 29.0274(9)
_cell_length_c 27.4514(14)
_cell_measurement_reflns_used 10533
_cell_measurement_temperature 119.97(11)
_cell_measurement_theta_max 72.7880
_cell_measurement_theta_min 3.0340
_cell_volume 18538.4(14)
_computing_cell_refinement 'CrysAlisPro 1.171.39.43c (Rigaku OD, 2018)'
_computing_data_collection 'CrysAlisPro 1.171.39.43c (Rigaku OD, 2018)'
_computing_data_reduction 'CrysAlisPro 1.171.39.43c (Rigaku OD, 2018)'
_computing_molecular_graphics 'Olex2 (Dolomanov et al., 2009)'
_computing_publication_material 'Olex2 (Dolomanov et al., 2009)'
_computing_structure_refinement 'ShelXL (Sheldrick, 2015)'
_diffrn_ambient_environment N~2~
_diffrn_ambient_temperature 119.97(11)
_diffrn_detector 'CCD plate'
_diffrn_detector_area_resol_mean 5.1977
_diffrn_detector_type Atlas
_diffrn_measured_fraction_theta_full 0.997
_diffrn_measured_fraction_theta_max 0.997
_diffrn_measurement_details
;
List of Runs (angles in degrees, time in seconds):

  # Type    Start    End  Width  t~exp~   \w     \q     \k     \f   Frames
#--------------------------------------------------------------------------
  1  \w   -115.00 -17.00   0.50   10.00    --  -41.78 -37.00-150.00  196
  2  \w   -114.00 -14.00   0.50   10.00    --  -41.78 -57.00 -30.00  200
  3  \w      1.00  83.00   0.50   10.00    --   41.78 -99.00 120.00  164
  4  \w     29.00 138.00   0.50   60.00    --  105.08 -77.00-180.00  218
  5  \w     29.00 133.00   0.50   60.00    --  105.08 -30.00-120.00  208
  6  \w     48.00 121.00   0.50   60.00    --  105.08-125.00-180.00  146
  7  \w     78.00 178.00   0.50   60.00    --  105.08  30.00 -90.00  200
  8  \w     32.00 114.00   0.50   60.00    --  105.08 -45.00   0.00  164
  9  \w     39.00 109.00   0.50   60.00    --  105.08 -94.00   0.00  140
 10  \w     23.00 155.00   0.50   60.00    --  105.08 -15.00  90.00  264
;
_diffrn_measurement_device 'four-circle diffractometer'
_diffrn_measurement_device_type 'SuperNova, Dual, Cu at home/near, Atlas'
_diffrn_measurement_method '\w scans'
_diffrn_orient_matrix_type 'CrysAlisPro convention (1999,Acta A55,543-557)'
_diffrn_orient_matrix_UB_11 -0.0343726000
_diffrn_orient_matrix_UB_12 -0.0068169000
_diffrn_orient_matrix_UB_13 0.0414673000
_diffrn_orient_matrix_UB_21 -0.0287354000
_diffrn_orient_matrix_UB_22 0.0473205000
_diffrn_orient_matrix_UB_23 -0.0123032000
_diffrn_orient_matrix_UB_31 -0.0487562000
_diffrn_orient_matrix_UB_32 -0.0230809000
_diffrn_orient_matrix_UB_33 -0.0375146000
_diffrn_radiation_monochromator mirror
_diffrn_radiation_probe x-ray
_diffrn_radiation_type CuK\a
_diffrn_radiation_wavelength 1.54178
_diffrn_reflns_av_R_equivalents 0.0721
_diffrn_reflns_av_unetI/netI 0.0852
_diffrn_reflns_Laue_measured_fraction_full 0.997
_diffrn_reflns_Laue_measured_fraction_max 0.997
_diffrn_reflns_limit_h_max 24
_diffrn_reflns_limit_h_min -28
_diffrn_reflns_limit_k_max 34
_diffrn_reflns_limit_k_min -34
_diffrn_reflns_limit_l_max 27
_diffrn_reflns_limit_l_min -32
_diffrn_reflns_number 52848
_diffrn_reflns_point_group_measured_fraction_full 0.928
_diffrn_reflns_point_group_measured_fraction_max 0.928
_diffrn_reflns_theta_full 66.499
_diffrn_reflns_theta_max 66.499
_diffrn_reflns_theta_min 2.239
_diffrn_source 'micro-focus sealed X-ray tube'
_diffrn_source_type 'SuperNova (Cu) X-ray Source'
_exptl_absorpt_coefficient_mu 1.249
_exptl_absorpt_correction_T_max 1.000
_exptl_absorpt_correction_T_min 0.695
_exptl_absorpt_correction_type gaussian
_exptl_absorpt_process_details
;
CrysAlisPro 1.171.39.43c (Rigaku Oxford Diffraction, 2018)
Numerical absorption correction based on gaussian integration over
            a multifaceted crystal model
Empirical absorption correction using spherical harmonics,
 implemented in SCALE3 ABSPACK scaling algorithm.
;
_exptl_crystal_colour colourless
_exptl_crystal_colour_primary colourless
_exptl_crystal_density_diffrn 0.856
_exptl_crystal_description block
_exptl_crystal_F_000 5072
_exptl_crystal_size_max 0.205
_exptl_crystal_size_mid 0.144
_exptl_crystal_size_min 0.089
_refine_diff_density_max 2.382
_refine_diff_density_min -0.891
_refine_diff_density_rms 0.221
_refine_ls_abs_structure_details
;
 Flack x determined using 4712 quotients [(I+)-(I-)]/[(I+)+(I-)]
 (Parsons, Flack and Wagner, Acta Cryst. B69 (2013) 249-259).
;
_refine_ls_abs_structure_Flack 0.43(2)
_refine_ls_extinction_method none
_refine_ls_goodness_of_fit_ref 1.789
_refine_ls_hydrogen_treatment constr
_refine_ls_matrix_type full
_refine_ls_number_parameters 835
_refine_ls_number_reflns 30370
_refine_ls_number_restraints 323
_refine_ls_restrained_S_all 1.819
_refine_ls_R_factor_all 0.2432
_refine_ls_R_factor_gt 0.2056
_refine_ls_shift/su_max 0.008
_refine_ls_shift/su_mean 0.000
_refine_ls_structure_factor_coef Fsqd
_refine_ls_weighting_details 'w=1/[\s^2^(Fo^2^)+(0.2000P)^2^] where P=(Fo^2^+2Fc^2^)/3'
_refine_ls_weighting_scheme calc
_refine_ls_wR_factor_gt 0.4494
_refine_ls_wR_factor_ref 0.5139
_reflns_Friedel_coverage 0.821
_reflns_Friedel_fraction_full 0.856
_reflns_Friedel_fraction_max 0.856
_reflns_number_gt 19960
_reflns_number_total 30370
_reflns_threshold_expression 'I > 2\s(I)'
_cod_data_source_file c9ob01383k2.cif
_cod_data_source_block 1_6
_cod_depositor_comments 'Adding full bibliography for 7156952.cif.'
_cod_database_code 7156952
_shelx_shelxl_version_number 2018/3
_chemical_oxdiff_formula 'C100 H100 N16 O16'
_chemical_oxdiff_usercomment CHCl3+DIPE
_shelx_space_group_comment
;
The symmetry employed for this shelxl refinement is uniquely defined
by the following loop, which should always be used as a source of
symmetry information in preference to the above space-group names.
They are only intended as comments.
;
_reflns_odcompleteness_completeness 99.75
_reflns_odcompleteness_iscentric 1
_reflns_odcompleteness_theta 66.49
_olex2_refinement_description
;
1. Fixed Uiso
 At 1.2 times of:
  All C(H) groups, All C(H,H) groups, All N(H) groups
 At 1.5 times of:
  All C(H,H,H) groups, All O(H) groups
2. Restrained distances
 Cl2-C1S
 1.79 with sigma of 0.01
 Cl1-C1S
 1.79 with sigma of 0.01
 C1S-Cl3
 1.79 with sigma of 0.01
 C32-C12
 1.54 with sigma of 0.001
 C109-C110
 1.54 with sigma of 0.001
 C109-C108
 1.54 with sigma of 0.001
 C56-C67
 1.54 with sigma of 0.001
 C68-C67
 1.54 with sigma of 0.001
 C64-C65
 1.54 with sigma of 0.001
 C18-C28
 1.54 with sigma of 0.001
 C115-C113
 1.54 with sigma of 0.001
 C38-C39
 1.54 with sigma of 0.001
 C38-C37
 1.54 with sigma of 0.001
 C117-C119
 1.54 with sigma of 0.001
 C34-C35
 1.54 with sigma of 0.001
 C97-C116
 1.54 with sigma of 0.001
 C117-C116
 1.54 with sigma of 0.001
 C72-C71
 1.54 with sigma of 0.001
 C103-C104
 1.54 with sigma of 0.01
 C91-C112
 1.54 with sigma of 0.02
 C77-C76
 1.54 with sigma of 0.001
 C76-C45
 1.54 with sigma of 0.02
 C103-C81
 1.47 with sigma of 0.01
 C80-O10
 1.43 with sigma of 0.01
 C84-O11
 1.43 with sigma of 0.01
 C86-O12
 1.43 with sigma of 0.01
 C90-O13
 1.43 with sigma of 0.01
 C96-O15
 1.43 with sigma of 0.01
 O16-C98
 1.3 with sigma of 0.01
 C102-O9
 1.43 with sigma of 0.01
 C97-C99
 1.54 with sigma of 0.001
 O3-C5
 1.3 with sigma of 0.01
 C1-O4
 1.43 with sigma of 0.01
 C11-O1
 1.3 with sigma of 0.01
 C7-O2
 1.43 with sigma of 0.01
 O7-C17
 1.43 with sigma of 0.01
 C13-O8
 1.43 with sigma of 0.01
 C23-O6
 1.43 with sigma of 0.01
 C61-O24
 1.3 with sigma of 0.01
 C57-O17
 1.43 with sigma of 0.01
 C46-O21
 1.43 with sigma of 0.01
 O22-C44
 1.43 with sigma of 0.01
 C43-C45
 1.47 with sigma of 0.01
 C40-O23
 1.43 with sigma of 0.01
 C55-O18
 1.43 with sigma of 0.001
 C51-O19
 1.43 with sigma of 0.001
3. Uiso/Uaniso restraints and constraints
Uanis(C26) \\sim Ueq: with sigma of 0.01 and sigma for terminal atoms of 0.01
Uanis(C107) \\sim Ueq: with sigma of 0.01 and sigma for terminal atoms of 0.01
Uanis(C1S) \\sim Ueq: with sigma of 0.01 and sigma for terminal atoms of 0.01
Uanis(C6) \\sim Ueq, Uanis(C114) \\sim Ueq, Uanis(C77) \\sim Ueq: with sigma of
0.01 and sigma for terminal atoms of 0.01
Uanis(C118) \\sim Ueq: with sigma of 0.01 and sigma for terminal atoms of 0.01
Uanis(C2S) \\sim Ueq: with sigma of 0.01 and sigma for terminal atoms of 0.01
Uanis(C70) \\sim Ueq: with sigma of 0.01 and sigma for terminal atoms of 0.01
Uanis(Cl1) \\sim Ueq: with sigma of 0.01 and sigma for terminal atoms of 0.01
Uanis(C56) \\sim Ueq: with sigma of 0.01 and sigma for terminal atoms of 0.05
Uanis(O20) \\sim Ueq: with sigma of 0.01 and sigma for terminal atoms of 0.01
Uanis(C30) \\sim Ueq: with sigma of 0.01 and sigma for terminal atoms of 0.01
Uanis(O22) \\sim Ueq: with sigma of 0.01 and sigma for terminal atoms of 0.01
Uanis(O5) \\sim Ueq: with sigma of 0.01 and sigma for terminal atoms of 0.01
Uanis(C116) \\sim Ueq: with sigma of 0.01 and sigma for terminal atoms of 0.01
Uanis(C33) \\sim Ueq: with sigma of 0.01 and sigma for terminal atoms of 0.01
Uanis(C75) \\sim Ueq, Uanis(C73) \\sim Ueq, Uanis(C74) \\sim Ueq: with sigma of
0.01 and sigma for terminal atoms of 0.01
Uanis(C78) \\sim Ueq, Uanis(C79) \\sim Ueq: with sigma of 0.01 and sigma for
terminal atoms of 0.01
Uanis(C91) \\sim Ueq, Uanis(C112) \\sim Ueq: with sigma of 0.01 and sigma for
terminal atoms of 0.01
Uanis(C12) \\sim Ueq: with sigma of 0.01 and sigma for terminal atoms of 0.01
Uanis(C103) \\sim Ueq, Uanis(C111) \\sim Ueq, Uanis(C110) \\sim Ueq,
Uanis(C105) \\sim Ueq, Uanis(C35) \\sim Ueq, Uanis(C37) \\sim Ueq, Uanis(C38)
\\sim Ueq: with sigma of 0.01 and sigma for terminal atoms of 0.01
Uanis(C45) \\sim Ueq, Uanis(C71) \\sim Ueq, Uanis(C62) \\sim Ueq, Uanis(C97)
\\sim Ueq, Uanis(C76) \\sim Ueq, Uanis(C18) \\sim Ueq, Uanis(C12) \\sim Ueq:
with sigma of 0.01 and sigma for terminal atoms of 0.01
Uanis(C29) \\sim Ueq: with sigma of 0.01 and sigma for terminal atoms of 0.01
Uanis(O11) \\sim Ueq: with sigma of 0.01 and sigma for terminal atoms of 0.01
Uanis(O15) \\sim Ueq, Uanis(O3) \\sim Ueq: with sigma of 0.01 and sigma for
terminal atoms of 0.01
Uanis(O1) \\sim Ueq, Uanis(O9) \\sim Ueq, Uanis(O7) \\sim Ueq, Uanis(O10) \\sim
Ueq: with sigma of 0.01 and sigma for terminal atoms of 0.01
Uanis(C85) = Uanis(C108) = Uanis(C109)
Uanis(C106) = Uanis(C105) = Uanis(C107)
Uanis(C118) = Uanis(C117) = Uanis(C119)
Uanis(C63) = Uanis(C64) = Uanis(C65)
Uanis(C64) = Uanis(C66)
Uanis(C26) = Uanis(C25)
Uanis(C114) = Uanis(C113) = Uanis(C115)
Uanis(C120) = Uanis(C24)
Uanis(C35) = Uanis(C34)
Uanis(C34) = Uanis(C32)
Uanis(C72) = Uanis(C73)
Uanis(C77) = Uanis(C76)
Uanis(C82) = Uanis(C83) = Uanis(C84) = Uanis(N6) = Uanis(C80) = Uanis(C81)
Uanis(N7) = Uanis(C90) = Uanis(C88) = Uanis(C87) = Uanis(C86) = Uanis(C89)
Uanis(C92) = Uanis(N8) = Uanis(C96) = Uanis(C95) = Uanis(C94) = Uanis(C93)
Uanis(C98) = Uanis(C99) = Uanis(C100) = Uanis(C101) = Uanis(C102) = Uanis(N5)
Uanis(C98) = Uanis(O16)
Uanis(C5) = Uanis(C4) = Uanis(C3) = Uanis(C2) = Uanis(C1) = Uanis(N2)
Uanis(C9) = Uanis(C10) = Uanis(C11) = Uanis(N1) = Uanis(C7) = Uanis(C8)
Uanis(C7) = Uanis(O2)
Uanis(O2) = Uanis(C7)
Uanis(N4) = Uanis(C13) = Uanis(C14) = Uanis(C15) = Uanis(C16) = Uanis(C17)
Uanis(C22) = Uanis(C21) = Uanis(C20) = Uanis(C19) = Uanis(C23) = Uanis(N3)
Uanis(C23) = Uanis(O6)
Uanis(C57) = Uanis(N10) = Uanis(C61) = Uanis(C60) = Uanis(C59) = Uanis(C58)
Uanis(O24) = Uanis(C61)
Uanis(C56) = Uanis(C58)
Uanis(C50) = Uanis(C49) = Uanis(C48) = Uanis(C47) = Uanis(C46) = Uanis(N12)
Uanis(C40) = Uanis(N9) = Uanis(C44) = Uanis(C43) = Uanis(C41) = Uanis(C42)
Uanis(C40) = Uanis(O23)
Uanis(N11) = Uanis(C55) = Uanis(C54) = Uanis(C53) = Uanis(C52) = Uanis(C51)
Uanis(O19) = Uanis(C51)
Uanis(O18) = Uanis(C55)
Uanis(C92) = Uanis(O14)
Uanis(C90) = Uanis(O13)
4.a Riding coordinates:
 O1(H1), O3(H3), O5(H5), O7(H7), O10(H10), O12(H12A), O14(H13), O16(H16),
 O18(H17), O20(H20), O22(H22), O24(H24)
4.b Ternary CH refined with riding coordinates:
 C1S(H1S), C2S(H2S), C6(H6), C12(H12), C18(H18), C25(H25), C29(H29), C34(H34),
 C38(H38), C45(H45), C56(H56), C62(H62), C64(H64), C68(H68), C71(H71), C73(H73),
  C77(H77), C85(H85), C91(H91), C97(H97), C103(H103), C105(H105), C109(H109),
 C113(H113), C117(H117), C120(H120)
4.c Secondary CH2 refined with riding coordinates:
 C24(H24A,H24B), C28(H28A,H28B), C32(H32A,H32B), C36(H36A,H36B), C63(H63A,
 H63B), C67(H67A,H67B), C72(H72A,H72B), C76(H76A,H76B), C104(H10A,H10B),
 C108(H10I,H10J), C112(H11G,H11H), C116(H11O,H11P)
4.d Aromatic/amide H refined with riding coordinates:
 N3(H3A), C21(H21), N4(H4), C15(H15), N5(H5A), C100(H100), N6(H6A), C82(H82),
 N7(H7A), C88(H88), N8(H8), C94(H94), N9(H9A), C42(H42), N10(H10K), C59(H59),
 N11(H11), C53(H53), N12(H12B), C48(H48), C3(H3B), N2(H2), N1(H1A), C9(H9)
4.e Fitted hexagon refined as free rotating group:
 N3(C19,C20,C21,C22,C23), N4(C13,C14,C15,C16,C17), N5(C102,C101,C100,C99,C98),
 N6(C84,C83,C82,C81,C80), N7(C90,C89,C88,C87,C86), N8(C96,C95,C94,C93,C92),
 N9(C40,C41,C42,C43,C44), N10(C61,C60,C59,C58,C57), N11(C51,C52,C53,C54,C55),
 N12(C50,C49,C48,C47,C46), C3(C2,C1,N2,C5,C4), C7(N1,C11,C10,C9,C8)
4.f Idealised Me refined as rotating group:
 C26(H26A,H26B,H26C), C27(H27A,H27B,H27C), C30(H30A,H30B,H30C), C31(H31A,H31B,
 H31C), C33(H33A,H33B,H33C), C35(H35A,H35B,H35C), C37(H37A,H37B,H37C), C39(H39A,
 H39B,H39C), C65(H65A,H65B,H65C), C66(H66A,H66B,H66C), C69(H69A,H69B,H69C),
 C70(H70A,H70B,H70C), C74(H74A,H74B,H74C), C75(H75A,H75B,H75C), C78(H78A,H78B,
 H78C), C79(H79A,H79B,H79C), C106(H10C,H10D,H10E), C107(H10F,H10G,H10H),
 C110(H11A,H11B,H11C), C111(H11D,H11E,H11F), C114(H11I,H11J,H11K), C115(H11L,
 H11M,H11N), C118(H11Q,H11R,H11S), C119(H11T,H11U,H11V)
;
_olex2_submission_special_instructions 'No special instructions were received'
_oxdiff_exptl_absorpt_empirical_details
;
Empirical correction (ABSPACK) includes:
- Absorption correction using spherical harmonics
- Frame scaling
;
_oxdiff_exptl_absorpt_empirical_full_max 2.065
_oxdiff_exptl_absorpt_empirical_full_min 0.659

loop_
_space_group_symop_operation_xyz
'x, y, z'
'-x, y, -z'
'x+1/2, y+1/2, z+1/2'
'-x+1/2, y+1/2, -z+1/2'

loop_
_atom_site_label
_atom_site_type_symbol
_atom_site_fract_x
_atom_site_fract_y
_atom_site_fract_z
_atom_site_U_iso_or_equiv
_atom_site_adp_type
_atom_site_occupancy
_atom_site_site_symmetry_order
_atom_site_calc_flag
_atom_site_refinement_flags_posn
_atom_site_refinement_flags_adp
Cl1 Cl 0.5351(6) 0.5974(4) 0.1407(5) 0.168(4) Uani 1 1 d D U
Cl2 Cl 0.6404(6) 0.6487(5) 0.1736(5) 0.188(5) Uani 1 1 d D .
Cl3 Cl 0.5352(7) 0.6925(5) 0.1311(6) 0.220(7) Uani 1 1 d D .
Cl4 Cl 0.0666(2) 0.69729(14) 0.4640(2) 0.0839(13) Uani 1 1 d . .
Cl5 Cl 0.0670(2) 0.5994(2) 0.4645(2) 0.0955(15) Uani 1 1 d . .
Cl6 Cl 0.0933(2) 0.64944(18) 0.55768(19) 0.0807(11) Uani 1 1 d . .
O1 O 0.3130(6) 0.8106(4) 0.3081(4) 0.083(4) Uani 1 1 d D U
H1 H 0.288377 0.800907 0.324679 0.124 Uiso 1 1 d R .
O2 O 0.4336(4) 0.7206(4) 0.2277(4) 0.0669(13) Uani 1 1 d D .
O3 O 0.4538(4) 0.6397(4) 0.2164(4) 0.061(3) Uani 1 1 d D U
H3 H 0.444311 0.668995 0.221632 0.091 Uiso 1 1 d R .
O4 O 0.3778(5) 0.5017(5) 0.2645(4) 0.092(5) Uani 1 1 d D .
O5 O 0.3099(5) 0.4810(3) 0.3114(4) 0.063(3) Uani 1 1 d . U
H5 H 0.336262 0.486399 0.296459 0.095 Uiso 1 1 d R .
O6 O 0.1982(5) 0.5709(4) 0.3985(4) 0.0657(13) Uani 1 1 d D .
O7 O 0.1787(5) 0.6480(4) 0.4108(3) 0.070(3) Uani 1 1 d D U
H7 H 0.181942 0.619315 0.406959 0.104 Uiso 1 1 d R .
O8 O 0.2479(4) 0.7881(4) 0.3555(4) 0.069(3) Uani 1 1 d D .
O9 O 0.4651(5) 0.8269(4) 0.2974(4) 0.065(3) Uani 1 1 d D U
O10 O 0.4542(4) 0.8822(3) 0.3660(4) 0.058(2) Uani 1 1 d D U
H10 H 0.458147 0.865213 0.342995 0.087 Uiso 1 1 d R .
O11 O 0.5726(5) 0.9073(4) 0.5175(4) 0.077(3) Uani 1 1 d D U
O12 O 0.6589(5) 0.8783(3) 0.5635(3) 0.065(3) Uani 1 1 d D .
H12A H 0.632184 0.886567 0.547828 0.097 Uiso 1 1 d R .
O13 O 0.7906(4) 0.7617(3) 0.5289(4) 0.0637(13) Uani 1 1 d D .
O14 O 0.7927(5) 0.7116(4) 0.4668(5) 0.0737(15) Uani 1 1 d . .
H13 H 0.792520 0.731367 0.488857 0.110 Uiso 1 1 d R .
O15 O 0.6747(5) 0.6864(4) 0.3120(4) 0.079(3) Uani 1 1 d D U
O16 O 0.5889(5) 0.7136(3) 0.2609(4) 0.0611(12) Uani 1 1 d D .
H16 H 0.617075 0.703783 0.274477 0.092 Uiso 1 1 d R .
O17 O 0.7597(5) 0.6066(4) 0.3912(5) 0.086(4) Uani 1 1 d D .
O18 O 0.7928(5) 0.58065(17) 0.4684(4) 0.0701(13) Uani 1 1 d D .
H17 H 0.776794 0.586771 0.439821 0.105 Uiso 1 1 d R .
O19 O 0.7278(5) 0.4649(3) 0.5674(3) 0.0701(13) Uani 1 1 d D .
O20 O 0.6527(6) 0.4100(4) 0.5601(4) 0.078(3) Uani 1 1 d . U
H20 H 0.678516 0.429928 0.568119 0.116 Uiso 1 1 d R .
O21 O 0.4932(5) 0.3831(4) 0.4364(4) 0.081(4) Uani 1 1 d D .
O22 O 0.4554(4) 0.4165(3) 0.3551(4) 0.059(2) Uani 1 1 d D U
H22 H 0.470742 0.404844 0.382354 0.088 Uiso 1 1 d R .
O23 O 0.5185(5) 0.5301(3) 0.2561(4) 0.0684(14) Uani 1 1 d D .
O24 O 0.5985(5) 0.5790(4) 0.2645(4) 0.0723(14) Uani 1 1 d D .
H24 H 0.573493 0.560477 0.262381 0.108 Uiso 1 1 d R .
N3 N 0.2448(4) 0.5215(3) 0.3521(3) 0.0657(13) Uani 1 1 d . .
H3A H 0.259395 0.507050 0.379041 0.079 Uiso 1 1 calc R .
C19 C 0.2638(4) 0.5119(3) 0.3085(3) 0.0657(13) Uani 1 1 d G .
C20 C 0.2403(4) 0.5353(3) 0.2649(3) 0.0657(13) Uani 1 1 d G .
C21 C 0.1978(4) 0.5682(3) 0.2651(3) 0.0657(13) Uani 1 1 d G .
H21 H 0.182098 0.583858 0.235938 0.079 Uiso 1 1 calc R .
C22 C 0.1789(4) 0.5778(3) 0.3087(4) 0.0657(13) Uani 1 1 d G .
C23 C 0.2024(4) 0.5544(3) 0.3522(3) 0.0657(13) Uani 1 1 d DG .
N4 N 0.2075(4) 0.7218(3) 0.3811(3) 0.0645(15) Uani 1 1 d . .
H4 H 0.219024 0.730634 0.411349 0.077 Uiso 1 1 calc R .
C13 C 0.2147(4) 0.7505(2) 0.3422(3) 0.0645(15) Uani 1 1 d DG .
C14 C 0.1960(5) 0.7363(3) 0.2933(3) 0.0645(15) Uani 1 1 d G .
C15 C 0.1703(5) 0.6934(3) 0.2832(3) 0.0645(15) Uani 1 1 d G .
H15 H 0.157850 0.683897 0.250474 0.077 Uiso 1 1 calc R .
C16 C 0.1632(4) 0.6647(2) 0.3221(4) 0.0645(15) Uani 1 1 d G .
C17 C 0.1818(5) 0.6790(3) 0.3710(3) 0.0645(15) Uani 1 1 d DG .
N5 N 0.5260(3) 0.7710(3) 0.2692(4) 0.0611(12) Uani 1 1 d . .
H5A H 0.499042 0.750645 0.264312 0.073 Uiso 1 1 calc R .
C102 C 0.5143(3) 0.8156(3) 0.2827(4) 0.0611(12) Uani 1 1 d DG .
C101 C 0.5578(4) 0.8484(2) 0.2907(4) 0.0611(12) Uani 1 1 d G .
C100 C 0.6129(3) 0.8366(3) 0.2851(4) 0.0611(12) Uani 1 1 d G .
H100 H 0.642048 0.858570 0.290437 0.073 Uiso 1 1 calc R .
C99 C 0.6246(3) 0.7920(3) 0.2716(4) 0.0611(12) Uani 1 1 d DG .
C98 C 0.5811(4) 0.7591(2) 0.2637(4) 0.0611(12) Uani 1 1 d DG .
N6 N 0.5172(3) 0.9000(3) 0.4383(3) 0.0634(14) Uani 1 1 d . .
H6A H 0.489125 0.893831 0.452736 0.076 Uiso 1 1 calc R .
C84 C 0.5705(4) 0.9121(4) 0.4666(2) 0.0634(14) Uani 1 1 d DG .
C83 C 0.6160(3) 0.9221(4) 0.4433(3) 0.0634(14) Uani 1 1 d G .
C82 C 0.6082(3) 0.9198(4) 0.3918(3) 0.0634(14) Uani 1 1 d G .
H82 H 0.638572 0.926467 0.376236 0.076 Uiso 1 1 calc R .
C81 C 0.5549(4) 0.9077(4) 0.3636(2) 0.0634(14) Uani 1 1 d DG .
C80 C 0.5094(3) 0.8977(3) 0.3868(3) 0.0634(14) Uani 1 1 d DG .
N7 N 0.7315(4) 0.8238(3) 0.5510(3) 0.0637(13) Uani 1 1 d . .
H7A H 0.726409 0.809641 0.577374 0.076 Uiso 1 1 calc R .
C90 C 0.7674(4) 0.8050(3) 0.5220(4) 0.0637(13) Uani 1 1 d DG .
C89 C 0.7756(4) 0.8278(3) 0.4795(3) 0.0637(13) Uani 1 1 d G .
C88 C 0.7478(4) 0.8694(3) 0.4659(3) 0.0637(13) Uani 1 1 d G .
H88 H 0.753282 0.884638 0.437436 0.076 Uiso 1 1 calc R .
C87 C 0.7118(4) 0.8881(3) 0.4949(4) 0.0637(13) Uani 1 1 d G .
C86 C 0.7037(4) 0.8653(3) 0.5375(3) 0.0637(13) Uani 1 1 d DG .
N8 N 0.7425(4) 0.6981(3) 0.3813(4) 0.0737(15) Uani 1 1 d . .
H8 H 0.739495 0.669186 0.387312 0.088 Uiso 1 1 calc R .
C96 C 0.7167(4) 0.7160(3) 0.3353(4) 0.0737(15) Uani 1 1 d DG .
C95 C 0.7216(4) 0.7627(4) 0.3256(3) 0.0737(15) Uani 1 1 d G .
C94 C 0.7524(5) 0.7914(3) 0.3619(4) 0.0737(15) Uani 1 1 d G .
H94 H 0.755680 0.822627 0.355458 0.088 Uiso 1 1 calc R .
C93 C 0.7783(4) 0.7735(3) 0.4079(4) 0.0737(15) Uani 1 1 d G .
C92 C 0.7733(4) 0.7268(4) 0.4176(3) 0.0737(15) Uani 1 1 d G .
N9 N 0.4877(3) 0.4690(3) 0.2989(4) 0.0684(14) Uani 1 1 d . .
H9A H 0.455571 0.483294 0.296809 0.082 Uiso 1 1 calc R .
C40 C 0.5307(4) 0.4878(2) 0.2773(4) 0.0684(14) Uani 1 1 d DG .
C41 C 0.5826(4) 0.4648(3) 0.2807(4) 0.0684(14) Uani 1 1 d G .
C42 C 0.5917(3) 0.4230(3) 0.3057(4) 0.0684(14) Uani 1 1 d G .
H42 H 0.626423 0.407578 0.308011 0.082 Uiso 1 1 calc R .
C43 C 0.5487(4) 0.4042(3) 0.3273(4) 0.0684(14) Uani 1 1 d DG .
C44 C 0.4967(4) 0.4272(3) 0.3239(4) 0.0684(14) Uani 1 1 d DG .
N10 N 0.6816(4) 0.5938(2) 0.3241(4) 0.0723(14) Uani 1 1 d . .
H10K H 0.671423 0.622048 0.326222 0.087 Uiso 1 1 calc R .
C61 C 0.6484(4) 0.5646(3) 0.2897(4) 0.0723(14) Uani 1 1 d DG .
C60 C 0.6648(5) 0.5189(3) 0.2863(4) 0.0723(14) Uani 1 1 d G .
C59 C 0.7143(5) 0.5024(2) 0.3173(4) 0.0723(14) Uani 1 1 d G .
H59 H 0.725245 0.471884 0.315032 0.087 Uiso 1 1 calc R .
C58 C 0.7474(4) 0.5317(3) 0.3517(4) 0.0723(14) Uani 1 1 d G .
C57 C 0.7310(4) 0.5773(3) 0.3551(4) 0.0723(14) Uani 1 1 d DG .
N11 N 0.7724(5) 0.5208(2) 0.5192(3) 0.0701(13) Uani 1 1 d . .
H11 H 0.772370 0.541587 0.541529 0.084 Uiso 1 1 calc R .
C51 C 0.7548(5) 0.4762(2) 0.5269(3) 0.0701(13) Uani 1 1 d DG .
C52 C 0.7548(5) 0.44270(19) 0.4908(4) 0.0701(13) Uani 1 1 d G .
C53 C 0.7723(5) 0.4538(2) 0.4468(3) 0.0701(13) Uani 1 1 d G .
H53 H 0.772305 0.431362 0.422650 0.084 Uiso 1 1 calc R .
C54 C 0.7899(5) 0.4984(3) 0.4391(3) 0.0701(13) Uani 1 1 d G .
C55 C 0.7899(5) 0.53193(17) 0.4752(3) 0.0701(13) Uani 1 1 d DG .
N12 N 0.5765(3) 0.3897(3) 0.5012(3) 0.0679(16) Uani 1 1 d . .
H12B H 0.554777 0.393768 0.522407 0.081 Uiso 1 1 calc R .
C50 C 0.6358(4) 0.3937(4) 0.5160(3) 0.0679(16) Uani 1 1 d G .
C49 C 0.6709(3) 0.3872(4) 0.4817(4) 0.0679(16) Uani 1 1 d G .
C48 C 0.6467(4) 0.3765(4) 0.4326(3) 0.0679(16) Uani 1 1 d G .
H48 H 0.670248 0.372123 0.409689 0.081 Uiso 1 1 calc R .
C47 C 0.5875(4) 0.3725(4) 0.4178(3) 0.0679(16) Uani 1 1 d G .
C46 C 0.5523(3) 0.3791(4) 0.4521(4) 0.0679(16) Uani 1 1 d DG .
C1S C 0.5649(6) 0.6476(5) 0.1730(7) 0.110(7) Uani 1 1 d D U
H1S H 0.555677 0.650689 0.206141 0.132 Uiso 1 1 calc R .
C2S C 0.0995(5) 0.6461(6) 0.4955(6) 0.062(4) Uani 1 1 d . U
H2S H 0.140317 0.645694 0.493861 0.074 Uiso 1 1 calc R .
C3 C 0.3053(3) 0.5968(3) 0.1890(4) 0.0669(15) Uani 1 1 d . .
H3B H 0.268492 0.605249 0.172988 0.080 Uiso 1 1 calc R .
C2 C 0.3143(3) 0.5551(3) 0.2142(4) 0.0669(15) Uani 1 1 d G .
C1 C 0.3694(4) 0.5425(2) 0.2381(4) 0.0669(15) Uani 1 1 d DG .
N2 N 0.4155(3) 0.5716(3) 0.2368(4) 0.0669(15) Uani 1 1 d G .
H2 H 0.449589 0.563779 0.251636 0.080 Uiso 1 1 calc R .
C5 C 0.4066(3) 0.6133(3) 0.2116(4) 0.0669(15) Uani 1 1 d DG .
C4 C 0.3515(4) 0.6259(2) 0.1877(4) 0.0669(15) Uani 1 1 d G .
C6 C 0.3439(7) 0.6680(5) 0.1748(7) 0.066(4) Uani 1 1 d . U
H6 H 0.381580 0.675178 0.167285 0.079 Uiso 1 1 calc R .
C7 C 0.3796(3) 0.7385(3) 0.2288(4) 0.0669(13) Uani 1 1 d D .
N1 N 0.3730(3) 0.7728(3) 0.2624(3) 0.0669(13) Uani 1 1 d G .
H1A H 0.402577 0.787158 0.278588 0.080 Uiso 1 1 calc R .
C11 C 0.3184(4) 0.7840(3) 0.2700(3) 0.0669(13) Uani 1 1 d DG .
C10 C 0.2706(3) 0.7609(3) 0.2438(4) 0.0669(13) Uani 1 1 d G .
C9 C 0.2772(3) 0.7265(3) 0.2102(4) 0.0669(13) Uani 1 1 d G .
H9 H 0.245191 0.711010 0.192682 0.080 Uiso 1 1 calc R .
C8 C 0.3317(4) 0.7153(3) 0.2026(3) 0.0669(13) Uani 1 1 d G .
C12 C 0.2149(4) 0.7672(4) 0.2550(3) 0.046(3) Uani 1 1 d D U
H12 H 0.217379 0.797720 0.270557 0.056 Uiso 1 1 calc R .
C18 C 0.1422(6) 0.6177(7) 0.3105(5) 0.072(4) Uani 1 1 d D U
H18 H 0.125018 0.610393 0.339191 0.086 Uiso 1 1 calc R .
C24 C 0.2160(5) 0.5216(5) 0.1724(5) 0.054(2) Uani 1 1 d . .
H24A H 0.235506 0.514870 0.145415 0.065 Uiso 1 1 calc R .
H24B H 0.200353 0.552473 0.166970 0.065 Uiso 1 1 calc R .
C25 C 0.1620(7) 0.4858(5) 0.1681(6) 0.062(3) Uani 1 1 d . .
H25 H 0.143138 0.493402 0.195796 0.075 Uiso 1 1 calc R .
C26 C 0.1878(7) 0.4387(5) 0.1794(6) 0.062(3) Uani 1 1 d . U
H26A H 0.183833 0.429517 0.212123 0.093 Uiso 1 1 calc GR .
H26B H 0.227765 0.439573 0.177756 0.093 Uiso 1 1 calc GR .
H26C H 0.168167 0.417065 0.155451 0.093 Uiso 1 1 calc GR .
C27 C 0.1211(9) 0.4893(4) 0.1267(5) 0.070(5) Uani 1 1 d . .
H27A H 0.128958 0.467856 0.102290 0.105 Uiso 1 1 calc GR .
H27B H 0.120825 0.520069 0.113747 0.105 Uiso 1 1 calc GR .
H27C H 0.084274 0.482540 0.134377 0.105 Uiso 1 1 calc GR .
C28 C 0.0893(6) 0.6173(4) 0.2676(5) 0.058(4) Uani 1 1 d D .
H28A H 0.078937 0.585201 0.261239 0.070 Uiso 1 1 calc R .
H28B H 0.102226 0.628521 0.238448 0.070 Uiso 1 1 calc R .
C29 C 0.0323(6) 0.6436(5) 0.2698(7) 0.063(4) Uani 1 1 d . U
H29 H 0.045574 0.675648 0.272306 0.075 Uiso 1 1 calc R .
C30 C 0.0112(9) 0.6381(7) 0.3179(8) 0.080(5) Uani 1 1 d . U
H30A H -0.028547 0.646715 0.312801 0.120 Uiso 1 1 calc GR .
H30B H 0.033412 0.657415 0.342921 0.120 Uiso 1 1 calc GR .
H30C H 0.015417 0.606494 0.328427 0.120 Uiso 1 1 calc GR .
C31 C -0.0096(7) 0.6451(6) 0.2262(7) 0.073(5) Uani 1 1 d . .
H31A H -0.025516 0.614842 0.218993 0.110 Uiso 1 1 calc GR .
H31B H 0.007375 0.655358 0.199217 0.110 Uiso 1 1 calc GR .
H31C H -0.039556 0.665993 0.230495 0.110 Uiso 1 1 calc GR .
C32 C 0.1669(5) 0.7730(5) 0.2085(4) 0.0534(18) Uani 1 1 d D .
H32A H 0.159434 0.742726 0.193677 0.064 Uiso 1 1 calc R .
H32B H 0.132449 0.782023 0.220079 0.064 Uiso 1 1 calc R .
C33 C 0.1745(7) 0.8558(5) 0.1868(6) 0.060(3) Uani 1 1 d . U
H33A H 0.187101 0.874679 0.162382 0.090 Uiso 1 1 calc GR .
H33B H 0.200758 0.859015 0.218160 0.090 Uiso 1 1 calc GR .
H33C H 0.136806 0.865263 0.190349 0.090 Uiso 1 1 calc GR .
C34 C 0.1727(5) 0.8037(5) 0.1698(4) 0.0534(18) Uani 1 1 d D .
H34 H 0.209231 0.796785 0.159907 0.064 Uiso 1 1 calc R .
C35 C 0.1257(5) 0.8056(5) 0.1222(4) 0.0534(18) Uani 1 1 d D U
H35A H 0.103318 0.777829 0.119407 0.080 Uiso 1 1 calc GR .
H35B H 0.143270 0.808551 0.093777 0.080 Uiso 1 1 calc GR .
H35C H 0.101158 0.831620 0.123800 0.080 Uiso 1 1 calc GR .
C36 C 0.2984(7) 0.6781(4) 0.1144(5) 0.052(3) Uani 1 1 d . .
H36A H 0.258293 0.677029 0.117015 0.063 Uiso 1 1 calc R .
H36B H 0.306234 0.708366 0.102230 0.063 Uiso 1 1 calc R .
C37 C 0.3688(7) 0.6425(7) 0.0605(8) 0.084(5) Uani 1 1 d D U
H37A H 0.376966 0.613163 0.047439 0.127 Uiso 1 1 calc GR .
H37B H 0.398695 0.650275 0.088379 0.127 Uiso 1 1 calc GR .
H37C H 0.366855 0.665634 0.035227 0.127 Uiso 1 1 calc GR .
C38 C 0.3108(5) 0.6402(4) 0.0775(5) 0.061(4) Uani 1 1 d D U
H38 H 0.306774 0.609735 0.091834 0.073 Uiso 1 1 calc R .
C39 C 0.2618(8) 0.6473(5) 0.0320(5) 0.089(7) Uani 1 1 d D .
H39A H 0.244930 0.677113 0.033954 0.133 Uiso 1 1 calc GR .
H39B H 0.233125 0.623942 0.031690 0.133 Uiso 1 1 calc GR .
H39C H 0.276893 0.645264 0.002163 0.133 Uiso 1 1 calc GR .
C45 C 0.5604(6) 0.3630(5) 0.3604(5) 0.064(4) Uani 1 1 d D U
H45 H 0.522174 0.350502 0.360783 0.076 Uiso 1 1 calc R .
C56 C 0.7974(7) 0.5158(5) 0.3944(6) 0.0723(14) Uani 1 1 d D U
H56 H 0.819746 0.544022 0.403611 0.087 Uiso 1 1 calc R .
C62 C 0.6273(7) 0.4855(6) 0.2580(7) 0.068(4) Uani 1 1 d . U
H62 H 0.604700 0.504592 0.231686 0.081 Uiso 1 1 calc R .
C63 C 0.6562(8) 0.4546(5) 0.2299(6) 0.063(2) Uani 1 1 d . .
H63A H 0.676075 0.432298 0.253636 0.076 Uiso 1 1 calc R .
H63B H 0.626082 0.437728 0.207947 0.076 Uiso 1 1 calc R .
C64 C 0.6968(7) 0.4685(4) 0.1999(5) 0.063(2) Uani 1 1 d D .
H64 H 0.725891 0.484485 0.224430 0.076 Uiso 1 1 calc R .
C65 C 0.6737(7) 0.5080(4) 0.1640(5) 0.063(2) Uani 1 1 d D .
H65A H 0.696955 0.510824 0.139295 0.095 Uiso 1 1 calc GR .
H65B H 0.674988 0.536339 0.182253 0.095 Uiso 1 1 calc GR .
H65C H 0.634699 0.501547 0.148038 0.095 Uiso 1 1 calc GR .
C66 C 0.7327(8) 0.4377(5) 0.1762(6) 0.063(2) Uani 1 1 d . .
H66A H 0.713212 0.431030 0.142818 0.095 Uiso 1 1 calc GR .
H66B H 0.739556 0.409574 0.194793 0.095 Uiso 1 1 calc GR .
H66C H 0.768691 0.452512 0.175547 0.095 Uiso 1 1 calc GR .
C67 C 0.8360(4) 0.4867(5) 0.3675(5) 0.066(4) Uani 1 1 d D .
H67A H 0.814082 0.459709 0.354238 0.080 Uiso 1 1 calc R .
H67B H 0.842723 0.504475 0.339350 0.080 Uiso 1 1 calc R .
C68 C 0.8949(5) 0.4698(5) 0.3961(5) 0.053(3) Uani 1 1 d D .
H68 H 0.884230 0.451182 0.422663 0.064 Uiso 1 1 calc R .
C69 C 0.9321(6) 0.5067(5) 0.4249(6) 0.056(3) Uani 1 1 d . .
H69A H 0.951772 0.494318 0.456166 0.084 Uiso 1 1 calc GR .
H69B H 0.908433 0.532073 0.430817 0.084 Uiso 1 1 calc GR .
H69C H 0.959686 0.517074 0.406182 0.084 Uiso 1 1 calc GR .
C70 C 0.9260(6) 0.4350(6) 0.3698(7) 0.064(4) Uani 1 1 d . U
H70A H 0.955893 0.450287 0.357081 0.095 Uiso 1 1 calc GR .
H70B H 0.899278 0.421302 0.342843 0.095 Uiso 1 1 calc GR .
H70C H 0.942540 0.411515 0.392878 0.095 Uiso 1 1 calc GR .
C71 C 0.7339(6) 0.3914(4) 0.5004(6) 0.065(4) Uani 1 1 d D U
H71 H 0.740662 0.387221 0.536505 0.078 Uiso 1 1 calc R .
C72 C 0.7690(8) 0.3538(5) 0.4802(8) 0.080(3) Uani 1 1 d D .
H72A H 0.762266 0.357532 0.444387 0.096 Uiso 1 1 calc R .
H72B H 0.809305 0.360598 0.492777 0.096 Uiso 1 1 calc R .
C73 C 0.7612(9) 0.3097(6) 0.4892(9) 0.080(3) Uani 1 1 d . U
H73 H 0.720246 0.309573 0.473739 0.096 Uiso 1 1 calc R .
C74 C 0.7516(8) 0.2925(6) 0.5447(6) 0.070(4) Uani 1 1 d . U
H74A H 0.761538 0.317112 0.568256 0.105 Uiso 1 1 calc GR .
H74B H 0.775573 0.266329 0.555319 0.105 Uiso 1 1 calc GR .
H74C H 0.712024 0.284218 0.542636 0.105 Uiso 1 1 calc GR .
C75 C 0.7807(11) 0.2673(9) 0.4489(10) 0.098(6) Uani 1 1 d . U
H75A H 0.813860 0.250801 0.466002 0.148 Uiso 1 1 calc GR .
H75B H 0.789443 0.282000 0.420003 0.148 Uiso 1 1 calc GR .
H75C H 0.749344 0.246239 0.439068 0.148 Uiso 1 1 calc GR .
C76 C 0.5915(6) 0.3233(5) 0.3371(4) 0.061(2) Uani 1 1 d D U
H76A H 0.630293 0.333445 0.336433 0.074 Uiso 1 1 calc R .
H76B H 0.594596 0.296866 0.359019 0.074 Uiso 1 1 calc R .
C77 C 0.5633(6) 0.3073(5) 0.2843(4) 0.061(2) Uani 1 1 d D U
H77 H 0.559434 0.334431 0.262604 0.074 Uiso 1 1 calc R .
C78 C 0.5065(10) 0.2929(8) 0.2879(7) 0.088(6) Uani 1 1 d . U
H78A H 0.508362 0.263093 0.303276 0.132 Uiso 1 1 calc GR .
H78B H 0.482878 0.291252 0.255179 0.132 Uiso 1 1 calc GR .
H78C H 0.490354 0.314664 0.307544 0.132 Uiso 1 1 calc GR .
C79 C 0.6061(7) 0.2750(6) 0.2678(6) 0.062(4) Uani 1 1 d . U
H79A H 0.617325 0.251620 0.292533 0.093 Uiso 1 1 calc GR .
H79B H 0.639422 0.292153 0.263595 0.093 Uiso 1 1 calc GR .
H79C H 0.588717 0.260919 0.236817 0.093 Uiso 1 1 calc GR .
C85 C 0.6753(7) 0.9284(5) 0.4763(5) 0.0566(19) Uani 1 1 d . .
H85 H 0.666598 0.941774 0.506730 0.068 Uiso 1 1 calc R .
C91 C 0.8084(8) 0.8049(5) 0.4430(5) 0.066(4) Uani 1 1 d D U
H91 H 0.835719 0.784921 0.464815 0.080 Uiso 1 1 calc R .
C97 C 0.6874(3) 0.7774(4) 0.2742(6) 0.075(4) Uani 1 1 d D U
H97 H 0.682271 0.747751 0.256747 0.090 Uiso 1 1 calc R .
C103 C 0.5442(7) 0.8969(5) 0.3110(4) 0.074(4) Uani 1 1 d D U
H103 H 0.503088 0.902289 0.298422 0.089 Uiso 1 1 calc R .
C104 C 0.5766(5) 0.9347(5) 0.2873(5) 0.054(3) Uani 1 1 d D .
H10A H 0.617394 0.931049 0.300723 0.065 Uiso 1 1 calc R .
H10B H 0.570654 0.928632 0.251925 0.065 Uiso 1 1 calc R .
C105 C 0.5618(7) 0.9829(5) 0.2938(6) 0.062(2) Uani 1 1 d . U
H105 H 0.573238 0.990923 0.329072 0.075 Uiso 1 1 calc R .
C106 C 0.5951(7) 1.0127(5) 0.2641(6) 0.062(2) Uani 1 1 d . .
H10C H 0.573902 1.040390 0.254029 0.093 Uiso 1 1 calc GR .
H10D H 0.600796 0.996125 0.235213 0.093 Uiso 1 1 calc GR .
H10E H 0.631758 1.020411 0.284316 0.093 Uiso 1 1 calc GR .
C107 C 0.5040(7) 0.9977(5) 0.2760(6) 0.062(2) Uani 1 1 d . U
H10F H 0.479372 0.971318 0.268923 0.093 Uiso 1 1 calc GR .
H10G H 0.502048 1.015544 0.246300 0.093 Uiso 1 1 calc GR .
H10H H 0.491772 1.016254 0.300954 0.093 Uiso 1 1 calc GR .
C108 C 0.7029(5) 0.9692(5) 0.4530(4) 0.0566(19) Uani 1 1 d D .
H10I H 0.713716 0.959409 0.422403 0.068 Uiso 1 1 calc R .
H10J H 0.675456 0.994211 0.445356 0.068 Uiso 1 1 calc R .
C109 C 0.7565(5) 0.9858(5) 0.4902(4) 0.0566(19) Uani 1 1 d D .
H109 H 0.779255 0.957445 0.493741 0.068 Uiso 1 1 calc R .
C110 C 0.7542(9) 0.9946(8) 0.5451(4) 0.082(5) Uani 1 1 d D U
H11A H 0.792500 0.998499 0.564012 0.123 Uiso 1 1 calc GR .
H11B H 0.736402 0.968773 0.557889 0.123 Uiso 1 1 calc GR .
H11C H 0.732185 1.021916 0.547634 0.123 Uiso 1 1 calc GR .
C111 C 0.7989(9) 1.0191(6) 0.4686(7) 0.077(5) Uani 1 1 d . U
H11D H 0.778106 1.045686 0.453806 0.116 Uiso 1 1 calc GR .
H11E H 0.814686 1.003034 0.443827 0.116 Uiso 1 1 calc GR .
H11F H 0.829503 1.028759 0.495011 0.116 Uiso 1 1 calc GR .
C112 C 0.8487(8) 0.8368(7) 0.4194(7) 0.081(5) Uani 1 1 d D U
H11G H 0.824161 0.857527 0.396835 0.098 Uiso 1 1 calc R .
H11H H 0.870092 0.855584 0.446012 0.098 Uiso 1 1 calc R .
C113 C 0.8887(7) 0.8180(4) 0.3933(8) 0.072(3) Uani 1 1 d D .
H113 H 0.865495 0.804375 0.363229 0.086 Uiso 1 1 calc R .
C114 C 0.9278(8) 0.7808(5) 0.4161(8) 0.072(3) Uani 1 1 d . U
H11I H 0.941260 0.764019 0.390554 0.107 Uiso 1 1 calc GR .
H11J H 0.907434 0.760239 0.433925 0.107 Uiso 1 1 calc GR .
H11K H 0.959906 0.793873 0.438672 0.107 Uiso 1 1 calc GR .
C115 C 0.9237(7) 0.8564(4) 0.3745(7) 0.072(3) Uani 1 1 d D .
H11L H 0.899913 0.883132 0.366143 0.107 Uiso 1 1 calc GR .
H11M H 0.936842 0.845872 0.345530 0.107 Uiso 1 1 calc GR .
H11N H 0.956210 0.864178 0.400042 0.107 Uiso 1 1 calc GR .
C116 C 0.7313(6) 0.8011(7) 0.2481(5) 0.097(6) Uani 1 1 d D U
H11O H 0.751722 0.825239 0.268844 0.116 Uiso 1 1 calc R .
H11P H 0.758983 0.778988 0.240529 0.116 Uiso 1 1 calc R .
C117 C 0.6951(6) 0.8213(4) 0.2000(5) 0.061(2) Uani 1 1 d D .
H117 H 0.662894 0.838607 0.208363 0.073 Uiso 1 1 calc R .
C118 C 0.6710(7) 0.7851(5) 0.1589(6) 0.061(2) Uani 1 1 d . U
H11Q H 0.651824 0.800717 0.129403 0.091 Uiso 1 1 calc GR .
H11R H 0.644354 0.765161 0.170625 0.091 Uiso 1 1 calc GR .
H11S H 0.702191 0.767113 0.151413 0.091 Uiso 1 1 calc GR .
C119 C 0.7342(7) 0.8550(5) 0.1788(6) 0.061(2) Uani 1 1 d D .
H11T H 0.761926 0.837875 0.165017 0.091 Uiso 1 1 calc GR .
H11U H 0.753803 0.874649 0.204863 0.091 Uiso 1 1 calc GR .
H11V H 0.711294 0.873395 0.153210 0.091 Uiso 1 1 calc GR .
C120 C 0.2612(5) 0.5221(5) 0.2208(5) 0.054(2) Uani 1 1 d . .
H120 H 0.276348 0.490699 0.226236 0.065 Uiso 1 1 calc R .

loop_
_atom_site_aniso_label
_atom_site_aniso_U_11
_atom_site_aniso_U_22
_atom_site_aniso_U_33
_atom_site_aniso_U_23
_atom_site_aniso_U_13
_atom_site_aniso_U_12
Cl1 0.188(8) 0.126(6) 0.189(8) -0.005(6) 0.040(7) -0.010(6)
Cl2 0.192(11) 0.191(11) 0.206(11) -0.003(8) 0.097(9) -0.095(9)
Cl3 0.247(14) 0.149(9) 0.215(12) 0.092(9) -0.071(11) 0.008(9)
Cl4 0.098(3) 0.0380(16) 0.106(3) 0.0176(18) -0.002(2) 0.0104(17)
Cl5 0.091(3) 0.098(4) 0.100(3) -0.028(3) 0.024(3) -0.031(3)
Cl6 0.082(3) 0.077(3) 0.091(3) 0.000(2) 0.036(2) 0.003(2)
O1 0.094(7) 0.046(5) 0.093(7) -0.034(5) -0.018(6) -0.002(5)
O2 0.081(3) 0.050(3) 0.064(3) 0.019(2) 0.001(3) 0.009(2)
O3 0.034(4) 0.089(7) 0.059(5) -0.004(5) 0.006(4) -0.022(4)
O4 0.044(5) 0.178(15) 0.040(5) -0.005(7) -0.022(4) -0.025(7)
O5 0.082(6) 0.030(4) 0.059(5) 0.003(3) -0.030(5) 0.006(4)
O6 0.065(3) 0.047(2) 0.078(3) -0.004(2) -0.001(3) -0.008(2)
O7 0.058(5) 0.109(8) 0.038(4) 0.004(5) 0.002(4) 0.028(5)
O8 0.035(4) 0.120(9) 0.055(5) 0.032(6) 0.018(4) 0.010(5)
O9 0.089(7) 0.049(5) 0.064(5) 0.003(4) 0.033(5) -0.009(5)
O10 0.058(5) 0.038(4) 0.079(6) 0.010(4) 0.017(4) -0.024(4)
O11 0.069(6) 0.061(6) 0.093(7) 0.039(5) -0.002(5) 0.008(5)
O12 0.126(9) 0.035(4) 0.041(4) -0.017(3) 0.038(5) -0.027(5)
O13 0.044(2) 0.078(3) 0.075(3) -0.011(3) 0.026(2) -0.010(2)
O14 0.057(3) 0.073(3) 0.099(4) -0.013(3) 0.037(3) -0.011(3)
O15 0.085(7) 0.080(7) 0.073(6) 0.054(5) 0.021(5) 0.033(6)
O16 0.064(3) 0.058(3) 0.067(3) -0.001(2) 0.029(2) -0.001(2)
O17 0.064(7) 0.067(7) 0.138(12) 0.029(7) 0.046(7) 0.031(6)
O18 0.088(3) 0.0298(19) 0.082(3) -0.0065(19) -0.007(3) 0.0021(19)
O19 0.088(3) 0.0298(19) 0.082(3) -0.0065(19) -0.007(3) 0.0021(19)
O20 0.108(8) 0.077(6) 0.071(6) -0.019(5) 0.072(6) 0.014(6)
O21 0.141(12) 0.059(6) 0.041(5) 0.019(4) 0.015(6) 0.030(7)
O22 0.029(4) 0.060(5) 0.095(6) -0.023(5) 0.033(4) -0.007(4)
O23 0.088(4) 0.038(2) 0.080(3) 0.004(2) 0.019(3) -0.017(2)
O24 0.094(4) 0.042(2) 0.073(3) -0.006(2) -0.001(3) 0.000(2)
N3 0.065(3) 0.047(2) 0.078(3) -0.004(2) -0.001(3) -0.008(2)
C19 0.065(3) 0.047(2) 0.078(3) -0.004(2) -0.001(3) -0.008(2)
C20 0.065(3) 0.047(2) 0.078(3) -0.004(2) -0.001(3) -0.008(2)
C21 0.065(3) 0.047(2) 0.078(3) -0.004(2) -0.001(3) -0.008(2)
C22 0.065(3) 0.047(2) 0.078(3) -0.004(2) -0.001(3) -0.008(2)
C23 0.065(3) 0.047(2) 0.078(3) -0.004(2) -0.001(3) -0.008(2)
N4 0.062(3) 0.043(3) 0.087(4) 0.005(3) 0.012(3) 0.008(2)
C13 0.062(3) 0.043(3) 0.087(4) 0.005(3) 0.012(3) 0.008(2)
C14 0.062(3) 0.043(3) 0.087(4) 0.005(3) 0.012(3) 0.008(2)
C15 0.062(3) 0.043(3) 0.087(4) 0.005(3) 0.012(3) 0.008(2)
C16 0.062(3) 0.043(3) 0.087(4) 0.005(3) 0.012(3) 0.008(2)
C17 0.062(3) 0.043(3) 0.087(4) 0.005(3) 0.012(3) 0.008(2)
N5 0.064(3) 0.058(3) 0.067(3) -0.001(2) 0.029(2) -0.001(2)
C102 0.064(3) 0.058(3) 0.067(3) -0.001(2) 0.029(2) -0.001(2)
C101 0.064(3) 0.058(3) 0.067(3) -0.001(2) 0.029(2) -0.001(2)
C100 0.064(3) 0.058(3) 0.067(3) -0.001(2) 0.029(2) -0.001(2)
C99 0.064(3) 0.058(3) 0.067(3) -0.001(2) 0.029(2) -0.001(2)
C98 0.064(3) 0.058(3) 0.067(3) -0.001(2) 0.029(2) -0.001(2)
N6 0.084(4) 0.050(3) 0.056(3) -0.005(2) 0.013(3) 0.001(3)
C84 0.084(4) 0.050(3) 0.056(3) -0.005(2) 0.013(3) 0.001(3)
C83 0.084(4) 0.050(3) 0.056(3) -0.005(2) 0.013(3) 0.001(3)
C82 0.084(4) 0.050(3) 0.056(3) -0.005(2) 0.013(3) 0.001(3)
C81 0.084(4) 0.050(3) 0.056(3) -0.005(2) 0.013(3) 0.001(3)
C80 0.084(4) 0.050(3) 0.056(3) -0.005(2) 0.013(3) 0.001(3)
N7 0.044(2) 0.078(3) 0.075(3) -0.011(3) 0.026(2) -0.010(2)
C90 0.044(2) 0.078(3) 0.075(3) -0.011(3) 0.026(2) -0.010(2)
C89 0.044(2) 0.078(3) 0.075(3) -0.011(3) 0.026(2) -0.010(2)
C88 0.044(2) 0.078(3) 0.075(3) -0.011(3) 0.026(2) -0.010(2)
C87 0.044(2) 0.078(3) 0.075(3) -0.011(3) 0.026(2) -0.010(2)
C86 0.044(2) 0.078(3) 0.075(3) -0.011(3) 0.026(2) -0.010(2)
N8 0.057(3) 0.073(3) 0.099(4) -0.013(3) 0.037(3) -0.011(3)
C96 0.057(3) 0.073(3) 0.099(4) -0.013(3) 0.037(3) -0.011(3)
C95 0.057(3) 0.073(3) 0.099(4) -0.013(3) 0.037(3) -0.011(3)
C94 0.057(3) 0.073(3) 0.099(4) -0.013(3) 0.037(3) -0.011(3)
C93 0.057(3) 0.073(3) 0.099(4) -0.013(3) 0.037(3) -0.011(3)
C92 0.057(3) 0.073(3) 0.099(4) -0.013(3) 0.037(3) -0.011(3)
N9 0.088(4) 0.038(2) 0.080(3) 0.004(2) 0.019(3) -0.017(2)
C40 0.088(4) 0.038(2) 0.080(3) 0.004(2) 0.019(3) -0.017(2)
C41 0.088(4) 0.038(2) 0.080(3) 0.004(2) 0.019(3) -0.017(2)
C42 0.088(4) 0.038(2) 0.080(3) 0.004(2) 0.019(3) -0.017(2)
C43 0.088(4) 0.038(2) 0.080(3) 0.004(2) 0.019(3) -0.017(2)
C44 0.088(4) 0.038(2) 0.080(3) 0.004(2) 0.019(3) -0.017(2)
N10 0.094(4) 0.042(2) 0.073(3) -0.006(2) -0.001(3) 0.000(2)
C61 0.094(4) 0.042(2) 0.073(3) -0.006(2) -0.001(3) 0.000(2)
C60 0.094(4) 0.042(2) 0.073(3) -0.006(2) -0.001(3) 0.000(2)
C59 0.094(4) 0.042(2) 0.073(3) -0.006(2) -0.001(3) 0.000(2)
C58 0.094(4) 0.042(2) 0.073(3) -0.006(2) -0.001(3) 0.000(2)
C57 0.094(4) 0.042(2) 0.073(3) -0.006(2) -0.001(3) 0.000(2)
N11 0.088(3) 0.0298(19) 0.082(3) -0.0065(19) -0.007(3) 0.0021(19)
C51 0.088(3) 0.0298(19) 0.082(3) -0.0065(19) -0.007(3) 0.0021(19)
C52 0.088(3) 0.0298(19) 0.082(3) -0.0065(19) -0.007(3) 0.0021(19)
C53 0.088(3) 0.0298(19) 0.082(3) -0.0065(19) -0.007(3) 0.0021(19)
C54 0.088(3) 0.0298(19) 0.082(3) -0.0065(19) -0.007(3) 0.0021(19)
C55 0.088(3) 0.0298(19) 0.082(3) -0.0065(19) -0.007(3) 0.0021(19)
N12 0.065(3) 0.042(3) 0.092(4) -0.007(3) 0.004(3) 0.010(3)
C50 0.065(3) 0.042(3) 0.092(4) -0.007(3) 0.004(3) 0.010(3)
C49 0.065(3) 0.042(3) 0.092(4) -0.007(3) 0.004(3) 0.010(3)
C48 0.065(3) 0.042(3) 0.092(4) -0.007(3) 0.004(3) 0.010(3)
C47 0.065(3) 0.042(3) 0.092(4) -0.007(3) 0.004(3) 0.010(3)
C46 0.065(3) 0.042(3) 0.092(4) -0.007(3) 0.004(3) 0.010(3)
C1S 0.106(12) 0.094(11) 0.130(13) 0.000(10) 0.021(10) 0.030(10)
C2S 0.033(5) 0.078(8) 0.079(8) -0.027(7) 0.025(5) 0.019(6)
C3 0.081(4) 0.039(3) 0.080(4) -0.005(3) 0.012(3) 0.002(2)
C2 0.081(4) 0.039(3) 0.080(4) -0.005(3) 0.012(3) 0.002(2)
C1 0.081(4) 0.039(3) 0.080(4) -0.005(3) 0.012(3) 0.002(2)
N2 0.081(4) 0.039(3) 0.080(4) -0.005(3) 0.012(3) 0.002(2)
C5 0.081(4) 0.039(3) 0.080(4) -0.005(3) 0.012(3) 0.002(2)
C4 0.081(4) 0.039(3) 0.080(4) -0.005(3) 0.012(3) 0.002(2)
C6 0.057(7) 0.043(6) 0.101(9) -0.042(6) 0.025(7) -0.001(5)
C7 0.081(3) 0.050(3) 0.064(3) 0.019(2) 0.001(3) 0.009(2)
N1 0.081(3) 0.050(3) 0.064(3) 0.019(2) 0.001(3) 0.009(2)
C11 0.081(3) 0.050(3) 0.064(3) 0.019(2) 0.001(3) 0.009(2)
C10 0.081(3) 0.050(3) 0.064(3) 0.019(2) 0.001(3) 0.009(2)
C9 0.081(3) 0.050(3) 0.064(3) 0.019(2) 0.001(3) 0.009(2)
C8 0.081(3) 0.050(3) 0.064(3) 0.019(2) 0.001(3) 0.009(2)
C12 0.067(7) 0.046(6) 0.040(5) -0.011(4) 0.046(5) -0.021(5)
C18 0.086(9) 0.074(8) 0.063(7) 0.001(7) 0.031(7) 0.014(7)
C24 0.037(4) 0.066(6) 0.062(5) 0.028(5) 0.015(4) 0.015(4)
C25 0.071(6) 0.036(4) 0.072(6) -0.009(4) -0.005(5) -0.004(4)
C26 0.071(6) 0.036(4) 0.072(6) -0.009(4) -0.005(5) -0.004(4)
C27 0.120(14) 0.027(6) 0.052(7) 0.009(5) -0.011(8) -0.025(7)
C28 0.067(9) 0.028(5) 0.066(8) -0.015(5) -0.020(7) 0.010(5)
C29 0.046(6) 0.051(7) 0.090(9) 0.011(6) 0.012(6) 0.018(5)
C30 0.077(9) 0.068(8) 0.094(10) -0.008(7) 0.015(8) 0.022(7)
C31 0.066(9) 0.061(9) 0.077(10) -0.045(8) -0.024(8) 0.014(7)
C32 0.045(4) 0.060(4) 0.049(4) 0.013(3) -0.003(3) 0.018(3)
C33 0.064(7) 0.048(6) 0.061(7) 0.002(5) -0.003(6) -0.012(6)
C34 0.045(4) 0.060(4) 0.049(4) 0.013(3) -0.003(3) 0.018(3)
C35 0.045(4) 0.060(4) 0.049(4) 0.013(3) -0.003(3) 0.018(3)
C36 0.086(9) 0.012(4) 0.057(7) -0.001(4) 0.010(7) -0.006(5)
C37 0.105(11) 0.065(8) 0.091(9) 0.019(7) 0.038(8) -0.018(8)
C38 0.086(8) 0.024(5) 0.072(7) -0.018(5) 0.012(7) -0.002(5)
C39 0.155(18) 0.053(8) 0.041(6) -0.004(6) -0.020(9) -0.071(11)
C45 0.049(6) 0.096(9) 0.057(6) 0.013(6) 0.036(6) -0.007(6)
C56 0.094(4) 0.042(2) 0.073(3) -0.006(2) -0.001(3) 0.000(2)
C62 0.052(7) 0.068(8) 0.077(8) 0.015(7) -0.002(6) -0.012(6)
C63 0.088(5) 0.044(3) 0.079(5) -0.004(3) 0.065(4) 0.011(3)
C64 0.088(5) 0.044(3) 0.079(5) -0.004(3) 0.065(4) 0.011(3)
C65 0.088(5) 0.044(3) 0.079(5) -0.004(3) 0.065(4) 0.011(3)
C66 0.088(5) 0.044(3) 0.079(5) -0.004(3) 0.065(4) 0.011(3)
C67 0.051(8) 0.071(10) 0.081(10) 0.008(8) 0.024(7) -0.011(7)
C68 0.039(6) 0.058(8) 0.067(8) 0.018(6) 0.021(6) 0.013(6)
C69 0.043(7) 0.050(7) 0.068(8) 0.000(6) -0.005(6) 0.001(6)
C70 0.041(6) 0.074(8) 0.083(8) -0.027(7) 0.028(6) 0.004(6)
C71 0.072(8) 0.049(6) 0.070(7) -0.019(6) 0.003(6) -0.035(6)
C72 0.085(7) 0.049(5) 0.107(8) 0.011(5) 0.021(6) 0.015(5)
C73 0.085(7) 0.049(5) 0.107(8) 0.011(5) 0.021(6) 0.015(5)
C74 0.076(8) 0.061(7) 0.067(7) 0.022(6) 0.005(7) 0.022(7)
C75 0.093(11) 0.087(10) 0.120(12) 0.009(9) 0.033(9) 0.013(9)
C76 0.061(5) 0.059(5) 0.069(5) -0.010(4) 0.024(4) 0.016(4)
C77 0.061(5) 0.059(5) 0.069(5) -0.010(4) 0.024(4) 0.016(4)
C78 0.098(10) 0.102(10) 0.074(8) 0.027(8) 0.039(8) -0.026(9)
C79 0.057(7) 0.062(7) 0.073(7) -0.005(6) 0.031(6) 0.035(6)
C85 0.070(5) 0.056(4) 0.050(4) 0.004(3) 0.029(4) 0.000(4)
C91 0.089(9) 0.069(8) 0.052(6) -0.006(6) 0.038(6) 0.033(7)
C97 0.094(9) 0.042(6) 0.072(8) -0.005(6) -0.025(7) -0.012(6)
C103 0.064(8) 0.084(9) 0.074(8) -0.048(7) 0.013(7) -0.001(7)
C104 0.038(6) 0.073(9) 0.047(6) -0.019(6) 0.001(5) 0.001(6)
C105 0.075(5) 0.040(4) 0.071(4) 0.009(3) 0.012(4) 0.002(3)
C106 0.075(5) 0.040(4) 0.071(4) 0.009(3) 0.012(4) 0.002(3)
C107 0.075(5) 0.040(4) 0.071(4) 0.009(3) 0.012(4) 0.002(3)
C108 0.070(5) 0.056(4) 0.050(4) 0.004(3) 0.029(4) 0.000(4)
C109 0.070(5) 0.056(4) 0.050(4) 0.004(3) 0.029(4) 0.000(4)
C110 0.083(9) 0.082(9) 0.088(9) -0.023(8) 0.036(8) 0.006(8)
C111 0.087(9) 0.058(8) 0.083(9) 0.013(7) 0.009(8) -0.010(7)
C112 0.082(9) 0.084(9) 0.076(9) 0.011(8) 0.010(7) 0.024(8)
C113 0.073(5) 0.036(4) 0.107(6) 0.034(4) 0.021(5) -0.006(4)
C114 0.073(5) 0.036(4) 0.107(6) 0.034(4) 0.021(5) -0.006(4)
C115 0.073(5) 0.036(4) 0.107(6) 0.034(4) 0.021(5) -0.006(4)
C116 0.092(10) 0.101(11) 0.087(9) 0.001(8) -0.005(8) -0.051(9)
C117 0.072(5) 0.051(4) 0.063(4) 0.006(4) 0.021(4) -0.012(4)
C118 0.072(5) 0.051(4) 0.063(4) 0.006(4) 0.021(4) -0.012(4)
C119 0.072(5) 0.051(4) 0.063(4) 0.006(4) 0.021(4) -0.012(4)
C120 0.037(4) 0.066(6) 0.062(5) 0.028(5) 0.015(4) 0.015(4)

loop_
_atom_type_symbol
_atom_type_description
_atom_type_scat_dispersion_real
_atom_type_scat_dispersion_imag
_atom_type_scat_source
C C 0.0181 0.0091 'International Tables Vol C Tables 4.2.6.8 and 6.1.1.4'
H H 0.0000 0.0000 'International Tables Vol C Tables 4.2.6.8 and 6.1.1.4'
Cl Cl 0.3639 0.7018 'International Tables Vol C Tables 4.2.6.8 and 6.1.1.4'
N N 0.0311 0.0180 'International Tables Vol C Tables 4.2.6.8 and 6.1.1.4'
O O 0.0492 0.0322 'International Tables Vol C Tables 4.2.6.8 and 6.1.1.4'

loop_
_exptl_crystal_face_index_h
_exptl_crystal_face_index_k
_exptl_crystal_face_index_l
_exptl_crystal_face_perp_dist
1 18 -5 0.0680
-1 -18 5 0.0757
-10 -3 -11 0.0980
10 3 11 0.0897
14 -2 -10 0.0522
-14 2 10 0.0364
5 -12 11 0.0617
-8 -14 -6 0.0892
-4 14 -10 0.0763
-2 -9 -14 0.0954
0 9 15 0.0932
8 -15 -8 0.0576
13 -11 -3 0.0644

loop_
_geom_angle_atom_site_label_1
_geom_angle_atom_site_label_2
_geom_angle_atom_site_label_3
_geom_angle
C11 O1 H1 114.3
C5 O3 H3 108.9
C19 O5 H5 120.4
C17 O7 H7 120.4
C13 O8 H1 117.9
C80 O10 H10 105.5
C86 O12 H12A 115.5
C90 O13 H13 122.6
C92 O14 H13 115.6
C98 O16 H16 117.7
C57 O17 H17 115.5
C55 O18 H17 108.3
C50 O20 H20 124.9
C44 O22 H22 112.8
C61 O24 H24 113.8
C19 N3 H3A 120.0
C19 N3 C23 120.0
C23 N3 H3A 120.0
N3 C19 O5 117.4(8)
C20 C19 O5 122.4(8)
C20 C19 N3 120.0
C19 C20 C21 120.0
C19 C20 C120 116.3(8)
C21 C20 C120 123.6(8)
C20 C21 H21 120.0
C20 C21 C22 120.0
C22 C21 H21 120.0
C21 C22 C18 119.2(9)
C23 C22 C21 120.0
C23 C22 C18 119.9(8)
O6 C23 N3 115.3(8)
O6 C23 C22 122.1(8)
C22 C23 N3 120.0
C13 N4 H4 120.0
C13 N4 C17 120.0
C17 N4 H4 120.0
O8 C13 N4 115.4(7)
O8 C13 C14 123.8(7)
C14 C13 N4 120.0
C13 C14 C15 120.0
C13 C14 C12 114.4(7)
C15 C14 C12 124.8(7)
C14 C15 H15 120.0
C16 C15 C14 120.0
C16 C15 H15 120.0
C15 C16 C17 120.0
C15 C16 C18 118.7(8)
C17 C16 C18 120.9(8)
N4 C17 O7 120.0(8)
C16 C17 O7 119.8(8)
C16 C17 N4 120.0
C102 N5 H5A 120.0
C102 N5 C98 120.0
C98 N5 H5A 120.0
O9 C102 N5 122.4(7)
O9 C102 C101 116.5(7)
C101 C102 N5 120.0
C102 C101 C100 120.0
C102 C101 C103 118.0(8)
C100 C101 C103 121.7(8)
C101 C100 H100 120.0
C101 C100 C99 120.0
C99 C100 H100 120.0
C100 C99 C97 119.1(7)
C98 C99 C100 120.0
C98 C99 C97 120.1(7)
O16 C98 N5 113.3(7)
O16 C98 C99 125.3(7)
C99 C98 N5 120.0
C84 N6 H6A 120.0
C84 N6 C80 120.0
C80 N6 H6A 120.0
N6 C84 O11 112.2(8)
C83 C84 O11 127.3(8)
C83 C84 N6 120.0
C84 C83 C82 120.0
C84 C83 C85 117.5(7)
C82 C83 C85 121.9(7)
C83 C82 H82 120.0
C81 C82 C83 120.0
C81 C82 H82 120.0
C82 C81 C80 120.0
C82 C81 C103 124.7(8)
C80 C81 C103 114.5(8)
N6 C80 O10 110.8(7)
C81 C80 O10 129.1(7)
C81 C80 N6 120.0
C90 N7 H7A 120.0
C90 N7 C86 120.0
C86 N7 H7A 120.0
O13 C90 N7 123.8(7)
O13 C90 C89 115.6(7)
C89 C90 N7 120.0
C90 C89 C88 120.0
C90 C89 C91 121.0(8)
C88 C89 C91 118.4(8)
C89 C88 H88 120.0
C89 C88 C87 120.0
C87 C88 H88 120.0
C88 C87 C85 119.7(7)
C86 C87 C88 120.0
C86 C87 C85 119.6(7)
N7 C86 O12 116.8(7)
C87 C86 O12 122.2(7)
C87 C86 N7 120.0
C96 N8 H8 120.0
C96 N8 C92 120.0
C92 N8 H8 120.0
O15 C96 N8 109.6(8)
O15 C96 C95 127.0(8)
N8 C96 C95 120.0
C96 C95 C97 113.4(8)
C94 C95 C96 120.0
C94 C95 C97 126.5(8)
C95 C94 H94 120.0
C95 C94 C93 120.0
C93 C94 H94 120.0
C94 C93 C91 116.7(10)
C92 C93 C94 120.0
C92 C93 C91 123.3(10)
N8 C92 O14 121.6(8)
C93 C92 O14 117.8(8)
C93 C92 N8 120.0
C40 N9 H9A 120.0
C40 N9 C44 120.0
C44 N9 H9A 120.0
O23 C40 N9 115.1(8)
O23 C40 C41 124.8(8)
C41 C40 N9 120.0
C40 C41 C62 118.9(9)
C42 C41 C40 120.0
C42 C41 C62 121.1(9)
C41 C42 H42 120.0
C41 C42 C43 120.0
C43 C42 H42 120.0
C42 C43 C45 120.7(8)
C44 C43 C42 120.0
C44 C43 C45 118.7(8)
N9 C44 O22 114.9(7)
C43 C44 O22 123.4(7)
C43 C44 N9 120.0
C61 N10 H10K 120.0
C61 N10 C57 120.0
C57 N10 H10K 120.0
O24 C61 N10 119.4(7)
O24 C61 C60 120.2(7)
C60 C61 N10 120.0
C61 C60 C59 120.0
C61 C60 C62 121.9(9)
C59 C60 C62 117.2(9)
C60 C59 H59 120.0
C60 C59 C58 120.0
C58 C59 H59 120.0
C59 C58 C57 120.0
C59 C58 C56 124.9(7)
C57 C58 C56 114.3(7)
O17 C57 N10 117.7(7)
O17 C57 C58 122.1(7)
C58 C57 N10 120.0
C51 N11 H11 120.0
C51 N11 C55 120.0
C55 N11 H11 120.0
N11 C51 O19 122.0(6)
N11 C51 C52 120.0
C52 C51 O19 117.3(7)
C51 C52 C53 120.0
C51 C52 C71 119.2(8)
C53 C52 C71 120.8(7)
C52 C53 H53 120.0
C54 C53 C52 120.0
C54 C53 H53 120.0
C55 C54 C53 120.0
C56 C54 C53 125.3(8)
C56 C54 C55 113.5(8)
N11 C55 O18 111.9(8)
C54 C55 O18 126.3(7)
C54 C55 N11 120.0
C50 N12 H12B 120.0
C50 N12 C46 120.0
C46 N12 H12B 120.0
O20 C50 N12 114.4(8)
O20 C50 C49 124.9(8)
C49 C50 N12 120.0
C50 C49 C71 117.1(9)
C48 C49 C50 120.0
C48 C49 C71 122.9(8)
C49 C48 H48 120.0
C49 C48 C47 120.0
C47 C48 H48 120.0
C48 C47 C46 120.0
C48 C47 C45 119.1(8)
C46 C47 C45 120.8(7)
O21 C46 N12 118.5(8)
O21 C46 C47 120.6(8)
C47 C46 N12 120.0
Cl1 C1S Cl2 108.4(11)
Cl1 C1S Cl3 102.1(11)
Cl1 C1S H1S 113.5
Cl2 C1S H1S 113.5
Cl3 C1S Cl2 104.9(12)
Cl3 C1S H1S 113.5
Cl4 C2S H2S 108.8
Cl5 C2S Cl4 107.8(9)
Cl5 C2S Cl6 114.5(10)
Cl5 C2S H2S 108.8
Cl6 C2S Cl4 107.9(7)
Cl6 C2S H2S 108.8
C2 C3 H3B 120.0
C2 C3 C4 120.0
C4 C3 H3B 120.0
C3 C2 C1 120.0
C3 C2 C120 121.7(7)
C1 C2 C120 118.1(7)
O4 C1 C2 119.8(7)
O4 C1 N2 120.2(7)
C2 C1 N2 120.0
C1 N2 H2 120.0
C1 N2 C5 120.0
C5 N2 H2 120.0
O3 C5 N2 114.0(8)
O3 C5 C4 125.8(8)
C4 C5 N2 120.0
C5 C4 C3 120.0
C6 C4 C3 121.4(9)
C6 C4 C5 116.8(9)
C4 C6 H6 100.1
C4 C6 C8 135.0(15)
C4 C6 C36 115.8(10)
C8 C6 H6 100.1
C8 C6 C36 99.5(10)
C36 C6 H6 100.1
O2 C7 N1 120.7(8)
O2 C7 C8 118.1(8)
N1 C7 C8 120.0
C7 N1 H1A 120.0
C7 N1 C11 120.0
C11 N1 H1A 120.0
O1 C11 N1 119.5(9)
O1 C11 C10 119.4(9)
C10 C11 N1 120.0
C11 C10 C9 120.0
C11 C10 C12 121.6(8)
C9 C10 C12 118.0(8)
C10 C9 H9 120.0
C10 C9 C8 120.0
C8 C9 H9 120.0
C7 C8 C6 116.6(8)
C9 C8 C6 121.7(8)
C9 C8 C7 120.0
C14 C12 H12 103.5
C14 C12 C32 111.5(9)
C10 C12 C14 119.1(9)
C10 C12 H12 103.5
C10 C12 C32 113.6(9)
C32 C12 H12 103.5
C22 C18 C16 124.7(11)
C22 C18 H18 101.8
C22 C18 C28 111.7(12)
C16 C18 H18 101.8
C16 C18 C28 111.2(12)
C28 C18 H18 101.8
H24A C24 H24B 107.1
C25 C24 H24A 107.8
C25 C24 H24B 107.8
C120 C24 H24A 107.8
C120 C24 H24B 107.8
C120 C24 C25 118.1(11)
C24 C25 H25 106.0
C26 C25 C24 106.3(13)
C26 C25 H25 106.0
C27 C25 C24 115.9(13)
C27 C25 H25 106.0
C27 C25 C26 115.9(12)
C25 C26 H26A 109.5
C25 C26 H26B 109.5
C25 C26 H26C 109.5
H26A C26 H26B 109.5
H26A C26 H26C 109.5
H26B C26 H26C 109.5
C25 C27 H27A 109.5
C25 C27 H27B 109.5
C25 C27 H27C 109.5
H27A C27 H27B 109.5
H27A C27 H27C 109.5
H27B C27 H27C 109.5
C18 C28 H28A 106.5
C18 C28 H28B 106.5
C18 C28 C29 123.2(13)
H28A C28 H28B 106.5
C29 C28 H28A 106.5
C29 C28 H28B 106.5
C28 C29 H29 101.4
C30 C29 C28 114.8(13)
C30 C29 H29 101.4
C31 C29 C28 117.2(14)
C31 C29 H29 101.4
C31 C29 C30 116.6(16)
C29 C30 H30A 109.5
C29 C30 H30B 109.5
C29 C30 H30C 109.5
H30A C30 H30B 109.5
H30A C30 H30C 109.5
H30B C30 H30C 109.5
C29 C31 H31A 109.5
C29 C31 H31B 109.5
C29 C31 H31C 109.5
H31A C31 H31B 109.5
H31A C31 H31C 109.5
H31B C31 H31C 109.5
C12 C32 H32A 106.9
C12 C32 H32B 106.9
H32A C32 H32B 106.7
C34 C32 C12 121.6(11)
C34 C32 H32A 106.9
C34 C32 H32B 106.9
H33A C33 H33B 109.5
H33A C33 H33C 109.5
H33B C33 H33C 109.5
C34 C33 H33A 109.5
C34 C33 H33B 109.5
C34 C33 H33C 109.5
C32 C34 C33 112.4(12)
C32 C34 H34 107.7
C32 C34 C35 119.8(12)
C33 C34 H34 107.7
C35 C34 C33 100.9(10)
C35 C34 H34 107.7
C34 C35 H35A 109.5
C34 C35 H35B 109.5
C34 C35 H35C 109.5
H35A C35 H35B 109.5
H35A C35 H35C 109.5
H35B C35 H35C 109.5
C6 C36 H36A 109.9
C6 C36 H36B 109.9
H36A C36 H36B 108.3
C38 C36 C6 108.9(9)
C38 C36 H36A 109.9
C38 C36 H36B 109.9
H37A C37 H37B 109.5
H37A C37 H37C 109.5
H37B C37 H37C 109.5
C38 C37 H37A 109.5
C38 C37 H37B 109.5
C38 C37 H37C 109.5
C36 C38 H38 109.1
C37 C38 C36 117.4(12)
C37 C38 H38 109.1
C39 C38 C36 102.7(10)
C39 C38 C37 109.0(15)
C39 C38 H38 109.1
C38 C39 H39A 109.5
C38 C39 H39B 109.5
C38 C39 H39C 109.5
H39A C39 H39B 109.5
H39A C39 H39C 109.5
H39B C39 H39C 109.5
C43 C45 C47 116.8(12)
C43 C45 H45 104.1
C43 C45 C76 112.6(10)
C47 C45 H45 104.1
C76 C45 C47 113.4(10)
C76 C45 H45 104.1
C58 C56 H56 103.8
C54 C56 C58 124.4(14)
C54 C56 H56 103.8
C54 C56 C67 115.0(12)
C67 C56 C58 103.8(10)
C67 C56 H56 103.8
C41 C62 H62 102.0
C41 C62 C63 115.7(14)
C60 C62 C41 118.0(15)
C60 C62 H62 102.0
C60 C62 C63 113.7(14)
C63 C62 H62 102.0
C62 C63 H63A 106.1
C62 C63 H63B 106.1
H63A C63 H63B 106.3
C64 C63 C62 124.8(13)
C64 C63 H63A 106.1
C64 C63 H63B 106.1
C63 C64 H64 101.5
C63 C64 C65 112.4(12)
C63 C64 C66 126.4(11)
C65 C64 H64 101.5
C66 C64 H64 101.5
C66 C64 C65 109.4(10)
C64 C65 H65A 109.5
C64 C65 H65B 109.5
C64 C65 H65C 109.5
H65A C65 H65B 109.5
H65A C65 H65C 109.5
H65B C65 H65C 109.5
C64 C66 H66A 109.5
C64 C66 H66B 109.5
C64 C66 H66C 109.5
H66A C66 H66B 109.5
H66A C66 H66C 109.5
H66B C66 H66C 109.5
C56 C67 H67A 107.4
C56 C67 H67B 107.4
H67A C67 H67B 106.9
C68 C67 C56 119.9(12)
C68 C67 H67A 107.4
C68 C67 H67B 107.4
C67 C68 H68 102.2
C69 C68 C67 114.7(12)
C69 C68 H68 102.2
C69 C68 C70 115.6(11)
C70 C68 C67 116.7(12)
C70 C68 H68 102.2
C68 C69 H69A 109.5
C68 C69 H69B 109.5
C68 C69 H69C 109.5
H69A C69 H69B 109.5
H69A C69 H69C 109.5
H69B C69 H69C 109.5
C68 C70 H70A 109.5
C68 C70 H70B 109.5
C68 C70 H70C 109.5
H70A C70 H70B 109.5
H70A C70 H70C 109.5
H70B C70 H70C 109.5
C52 C71 H71 106.7
C49 C71 C52 110.0(11)
C49 C71 H71 106.7
C49 C71 C72 113.4(12)
C72 C71 C52 113.0(12)
C72 C71 H71 106.7
C71 C72 H72A 107.1
C71 C72 H72B 107.1
H72A C72 H72B 106.8
C73 C72 C71 120.8(17)
C73 C72 H72A 107.1
C73 C72 H72B 107.1
C72 C73 H73 95.0
C72 C73 C74 120.7(18)
C72 C73 C75 119.4(19)
C74 C73 H73 95.0
C74 C73 C75 117.6(14)
C75 C73 H73 95.0
C73 C74 H74A 109.5
C73 C74 H74B 109.5
C73 C74 H74C 109.5
H74A C74 H74B 109.5
H74A C74 H74C 109.5
H74B C74 H74C 109.5
C73 C75 H75A 109.5
C73 C75 H75B 109.5
C73 C75 H75C 109.5
H75A C75 H75B 109.5
H75A C75 H75C 109.5
H75B C75 H75C 109.5
C45 C76 H76A 108.1
C45 C76 H76B 108.1
H76A C76 H76B 107.3
C77 C76 C45 116.9(11)
C77 C76 H76A 108.1
C77 C76 H76B 108.1
C76 C77 H77 107.5
C78 C77 C76 105.2(13)
C78 C77 H77 107.5
C78 C77 C79 122.3(17)
C79 C77 C76 106.0(11)
C79 C77 H77 107.5
C77 C78 H78A 109.5
C77 C78 H78B 109.5
C77 C78 H78C 109.5
H78A C78 H78B 109.5
H78A C78 H78C 109.5
H78B C78 H78C 109.5
C77 C79 H79A 109.5
C77 C79 H79B 109.5
C77 C79 H79C 109.5
H79A C79 H79B 109.5
H79A C79 H79C 109.5
H79B C79 H79C 109.5
C83 C85 H85 103.1
C83 C85 C108 105.3(10)
C87 C85 C83 121.1(12)
C87 C85 H85 103.1
C87 C85 C108 118.5(12)
C108 C85 H85 103.1
C89 C91 H91 102.6
C89 C91 C112 116.4(13)
C93 C91 C89 118.1(13)
C93 C91 H91 102.6
C93 C91 C112 111.6(12)
C112 C91 H91 102.6
C99 C97 C95 116.4(10)
C99 C97 H97 101.2
C99 C97 C116 126.6(12)
C95 C97 H97 101.2
C116 C97 C95 105.6(8)
C116 C97 H97 101.2
C101 C103 H103 106.3
C101 C103 C104 109.2(10)
C81 C103 C101 122.7(13)
C81 C103 H103 106.3
C81 C103 C104 105.1(10)
C104 C103 H103 106.3
C103 C104 H10A 107.8
C103 C104 H10B 107.8
H10A C104 H10B 107.1
C105 C104 C103 118.2(12)
C105 C104 H10A 107.8
C105 C104 H10B 107.8
C104 C105 H105 108.8
C104 C105 C106 108.4(13)
C106 C105 H105 108.8
C107 C105 C104 119.1(13)
C107 C105 H105 108.8
C107 C105 C106 102.3(12)
C105 C106 H10C 109.5
C105 C106 H10D 109.5
C105 C106 H10E 109.5
H10C C106 H10D 109.5
H10C C106 H10E 109.5
H10D C106 H10E 109.5
C105 C107 H10F 109.5
C105 C107 H10G 109.5
C105 C107 H10H 109.5
H10F C107 H10G 109.5
H10F C107 H10H 109.5
H10G C107 H10H 109.5
C85 C108 H10I 109.9
C85 C108 H10J 109.9
H10I C108 H10J 108.3
C109 C108 C85 109.1(11)
C109 C108 H10I 109.9
C109 C108 H10J 109.9
C108 C109 H109 99.7
C108 C109 C110 120.9(12)
C108 C109 C111 116.3(11)
C110 C109 H109 99.7
C110 C109 C111 114.4(13)
C111 C109 H109 99.7
C109 C110 H11A 109.5
C109 C110 H11B 109.5
C109 C110 H11C 109.5
H11A C110 H11B 109.5
H11A C110 H11C 109.5
H11B C110 H11C 109.5
C109 C111 H11D 109.5
C109 C111 H11E 109.5
C109 C111 H11F 109.5
H11D C111 H11E 109.5
H11D C111 H11F 109.5
H11E C111 H11F 109.5
C91 C112 H11G 107.1
C91 C112 H11H 107.1
H11G C112 H11H 106.8
C113 C112 C91 120.9(15)
C113 C112 H11G 107.1
C113 C112 H11H 107.1
C112 C113 H113 105.1
C112 C113 C114 119.8(16)
C112 C113 C115 110.8(15)
C114 C113 H113 105.1
C114 C113 C115 109.7(12)
C115 C113 H113 105.1
C113 C114 H11I 109.5
C113 C114 H11J 109.5
C113 C114 H11K 109.5
H11I C114 H11J 109.5
H11I C114 H11K 109.5
H11J C114 H11K 109.5
C113 C115 H11L 109.5
C113 C115 H11M 109.5
C113 C115 H11N 109.5
H11L C115 H11M 109.5
H11L C115 H11N 109.5
H11M C115 H11N 109.5
C97 C116 H11O 110.8
C97 C116 H11P 110.8
H11O C116 H11P 108.9
C117 C116 C97 104.8(11)
C117 C116 H11O 110.8
C117 C116 H11P 110.8
C116 C117 H117 108.8
C116 C117 C118 114.9(13)
C116 C117 C119 107.0(10)
C118 C117 H117 108.8
C119 C117 H117 108.8
C119 C117 C118 108.3(11)
C117 C118 H11Q 109.5
C117 C118 H11R 109.5
C117 C118 H11S 109.5
H11Q C118 H11R 109.5
H11Q C118 H11S 109.5
H11R C118 H11S 109.5
C117 C119 H11T 109.5
C117 C119 H11U 109.5
C117 C119 H11V 109.5
H11T C119 H11U 109.5
H11T C119 H11V 109.5
H11U C119 H11V 109.5
C20 C120 C2 109.9(12)
C20 C120 C24 115.4(10)
C20 C120 H120 107.2
C2 C120 H120 107.2
C24 C120 C2 109.5(10)
C24 C120 H120 107.2

loop_
_geom_bond_atom_site_label_1
_geom_bond_atom_site_label_2
_geom_bond_distance
Cl1 C1S 1.777(13)
Cl2 C1S 1.792(13)
Cl3 C1S 1.788(12)
Cl4 C2S 1.815(17)
Cl5 C2S 1.701(16)
Cl6 C2S 1.746(16)
O1 H1 0.8587
O1 C11 1.327(10)
O2 C7 1.388(10)
O3 H3 0.8990
O3 C5 1.343(9)
O4 C1 1.382(11)
O5 H5 0.8302
O5 C19 1.405(12)
O6 C23 1.380(10)
O7 H7 0.8434
O7 C17 1.428(10)
O8 H1 1.4508
O8 C13 1.353(10)
O9 C102 1.353(9)
O10 H10 0.8205
O10 C80 1.397(9)
O11 C84 1.395(10)
O12 H12A 0.7320
O12 C86 1.446(9)
O13 H13 1.4167
O13 C90 1.368(10)
O14 H13 0.8362
O14 C92 1.406(16)
O15 C96 1.373(11)
O16 H16 0.7532
O16 C98 1.340(9)
O17 H17 1.4351
O17 C57 1.376(11)
O18 H17 0.8200
O18 C55 1.4299(14)
O19 C51 1.4291(14)
O20 H20 0.8400
O20 C50 1.286(14)
O21 C46 1.389(11)
O22 H22 0.8361
O22 C44 1.458(9)
O23 C40 1.365(9)
O24 H24 0.7948
O24 C61 1.317(10)
N3 H3A 0.8600
N3 C19 1.3900
N3 C23 1.3900
C19 C20 1.3900
C20 C21 1.3900
C20 C120 1.449(16)
C21 H21 0.9300
C21 C22 1.3900
C22 C23 1.3900
C22 C18 1.454(18)
N4 H4 0.8600
N4 C13 1.3900
N4 C17 1.3900
C13 C14 1.3900
C14 C15 1.3900
C14 C12 1.516(11)
C15 H15 0.9300
C15 C16 1.3900
C16 C17 1.3900
C16 C18 1.47(2)
N5 H5A 0.8600
N5 C102 1.3900
N5 C98 1.3900
C102 C101 1.3900
C101 C100 1.3900
C101 C103 1.571(16)
C100 H100 0.9300
C100 C99 1.3900
C99 C98 1.3900
C99 C97 1.5394(14)
N6 H6A 0.8600
N6 C84 1.3900
N6 C80 1.3900
C84 C83 1.3900
C83 C82 1.3900
C83 C85 1.526(17)
C82 H82 0.9300
C82 C81 1.3900
C81 C80 1.3900
C81 C103 1.449(10)
N7 H7A 0.8600
N7 C90 1.3900
N7 C86 1.3900
C90 C89 1.3900
C89 C88 1.3900
C89 C91 1.537(13)
C88 H88 0.9300
C88 C87 1.3900
C87 C86 1.3900
C87 C85 1.484(17)
N8 H8 0.8600
N8 C96 1.3900
N8 C92 1.3900
C96 C95 1.3900
C95 C94 1.3900
C95 C97 1.542(16)
C94 H94 0.9300
C94 C93 1.3900
C93 C92 1.3900
C93 C91 1.412(19)
N9 H9A 0.8600
N9 C40 1.3900
N9 C44 1.3900
C40 C41 1.3900
C41 C42 1.3900
C41 C62 1.464(17)
C42 H42 0.9300
C42 C43 1.3900
C43 C44 1.3900
C43 C45 1.493(11)
N10 H10K 0.8600
N10 C61 1.3900
N10 C57 1.3900
C61 C60 1.3900
C60 C59 1.3900
C60 C62 1.434(18)
C59 H59 0.9300
C59 C58 1.3900
C58 C57 1.3900
C58 C56 1.562(18)
N11 H11 0.8600
N11 C51 1.3900
N11 C55 1.3900
C51 C52 1.3900
C52 C53 1.3900
C52 C71 1.608(14)
C53 H53 0.9300
C53 C54 1.3900
C54 C55 1.3900
C54 C56 1.371(18)
N12 H12B 0.8600
N12 C50 1.3900
N12 C46 1.3900
C50 C49 1.3900
C49 C48 1.3900
C49 C71 1.487(15)
C48 H48 0.9300
C48 C47 1.3900
C47 C46 1.3900
C47 C45 1.601(17)
C1S H1S 0.9800
C2S H2S 0.9800
C3 H3B 0.9300
C3 C2 1.3900
C3 C4 1.3900
C2 C1 1.3900
C2 C120 1.622(15)
C1 N2 1.3900
N2 H2 0.8600
N2 C5 1.3900
C5 C4 1.3900
C4 C6 1.276(18)
C6 H6 0.9800
C6 C8 1.624(13)
C6 C36 1.81(2)
C7 N1 1.3900
C7 C8 1.3900
N1 H1A 0.8600
N1 C11 1.3900
C11 C10 1.3900
C10 C9 1.3900
C10 C12 1.427(12)
C9 H9 0.9300
C9 C8 1.3900
C12 H12 0.9800
C12 C32 1.5402(14)
C18 H18 0.9800
C18 C28 1.5401(14)
C24 H24A 0.9700
C24 H24B 0.9700
C24 C25 1.64(2)
C24 C120 1.53(2)
C25 H25 0.9800
C25 C26 1.50(2)
C25 C27 1.34(2)
C26 H26A 0.9600
C26 H26B 0.9600
C26 H26C 0.9600
C27 H27A 0.9600
C27 H27B 0.9600
C27 H27C 0.9600
C28 H28A 0.9700
C28 H28B 0.9700
C28 C29 1.567(19)
C29 H29 0.9800
C29 C30 1.51(3)
C29 C31 1.39(2)
C30 H30A 0.9600
C30 H30B 0.9600
C30 H30C 0.9600
C31 H31A 0.9600
C31 H31B 0.9600
C31 H31C 0.9600
C32 H32A 0.9700
C32 H32B 0.9700
C32 C34 1.415(19)
C33 H33A 0.9600
C33 H33B 0.9600
C33 H33C 0.9600
C33 C34 1.58(2)
C34 H34 0.9800
C34 C35 1.5398(14)
C35 H35A 0.9600
C35 H35B 0.9600
C35 H35C 0.9600
C36 H36A 0.9700
C36 H36B 0.9700
C36 C38 1.565(16)
C37 H37A 0.9600
C37 H37B 0.9600
C37 H37C 0.9600
C37 C38 1.5398(14)
C38 H38 0.9800
C38 C39 1.5397(14)
C39 H39A 0.9600
C39 H39B 0.9600
C39 H39C 0.9600
C45 H45 0.9800
C45 C76 1.573(16)
C56 H56 0.9800
C56 C67 1.5401(14)
C62 H62 0.9800
C62 C63 1.44(2)
C63 H63A 0.9700
C63 H63B 0.9700
C63 C64 1.447(18)
C64 H64 0.9800
C64 C65 1.5398(14)
C64 C66 1.473(16)
C65 H65A 0.9600
C65 H65B 0.9600
C65 H65C 0.9600
C66 H66A 0.9600
C66 H66B 0.9600
C66 H66C 0.9600
C67 H67A 0.9700
C67 H67B 0.9700
C67 C68 1.5398(14)
C68 H68 0.9800
C68 C69 1.51(2)
C68 C70 1.515(19)
C69 H69A 0.9600
C69 H69B 0.9600
C69 H69C 0.9600
C70 H70A 0.9600
C70 H70B 0.9600
C70 H70C 0.9600
C71 H71 0.9800
C71 C72 1.5401(14)
C72 H72A 0.9700
C72 H72B 0.9700
C72 C73 1.32(3)
C73 H73 0.9800
C73 C74 1.66(3)
C73 C75 1.78(3)
C74 H74A 0.9600
C74 H74B 0.9600
C74 H74C 0.9600
C75 H75A 0.9600
C75 H75B 0.9600
C75 H75C 0.9600
C76 H76A 0.9700
C76 H76B 0.9700
C76 C77 1.5397(14)
C77 H77 0.9800
C77 C78 1.43(3)
C77 C79 1.518(17)
C78 H78A 0.9600
C78 H78B 0.9600
C78 H78C 0.9600
C79 H79A 0.9600
C79 H79B 0.9600
C79 H79C 0.9600
C85 H85 0.9800
C85 C108 1.552(19)
C91 H91 0.9800
C91 C112 1.56(2)
C97 H97 0.9800
C97 C116 1.5399(14)
C103 H103 0.9800
C103 C104 1.557(12)
C104 H10A 0.9700
C104 H10B 0.9700
C104 C105 1.46(2)
C105 H105 0.9800
C105 C106 1.52(2)
C105 C107 1.43(2)
C106 H10C 0.9600
C106 H10D 0.9600
C106 H10E 0.9600
C107 H10F 0.9600
C107 H10G 0.9600
C107 H10H 0.9600
C108 H10I 0.9700
C108 H10J 0.9700
C108 C109 1.5397(14)
C109 H109 0.9800
C109 C110 1.5399(14)
C109 C111 1.60(2)
C110 H11A 0.9600
C110 H11B 0.9600
C110 H11C 0.9600
C111 H11D 0.9600
C111 H11E 0.9600
C111 H11F 0.9600
C112 H11G 0.9700
C112 H11H 0.9700
C112 C113 1.41(3)
C113 H113 0.9800
C113 C114 1.48(2)
C113 C115 1.5397(14)
C114 H11I 0.9600
C114 H11J 0.9600
C114 H11K 0.9600
C115 H11L 0.9600
C115 H11M 0.9600
C115 H11N 0.9600
C116 H11O 0.9700
C116 H11P 0.9700
C116 C117 1.5397(14)
C117 H117 0.9800
C117 C118 1.57(2)
C117 C119 1.5398(14)
C118 H11Q 0.9600
C118 H11R 0.9600
C118 H11S 0.9600
C119 H11T 0.9600
C119 H11U 0.9600
C119 H11V 0.9600
C120 H120 0.9800

loop_
_exptl_oxdiff_crystal_face_indexfrac_h
_exptl_oxdiff_crystal_face_indexfrac_k
_exptl_oxdiff_crystal_face_indexfrac_l
_exptl_oxdiff_crystal_face_x
_exptl_oxdiff_crystal_face_y
_exptl_oxdiff_crystal_face_z
0.9893 18.0014 -5.0049 -0.3643 0.8850 -0.2760
-0.9893 -18.0014 5.0049 0.3643 -0.8850 0.2760
-10.0019 -2.9850 -11.0058 -0.0922 0.2816 0.9694
10.0019 2.9850 11.0058 0.0922 -0.2816 -0.9694
13.9927 -1.9846 -10.0010 -0.8822 -0.3730 -0.2612
-13.9927 1.9846 10.0010 0.8822 0.3730 0.2612
5.0097 -12.0109 11.0074 0.3661 -0.8477 -0.3800
-7.9950 -13.9883 -6.0015 0.1213 -0.3584 0.9378
-4.0103 14.0090 -10.0071 -0.3726 0.9013 0.2476
-2.0026 -8.9784 -14.0044 -0.4507 -0.1950 0.8302
0.0035 8.9769 15.0045 0.5609 0.2401 -0.7703
8.0008 -14.9839 -7.9991 -0.5046 -0.8405 0.2558
13.0004 -10.9915 -2.9969 -0.4962 -0.8568 -0.2677

loop_
_smtbx_masks_void_nr
_smtbx_masks_void_average_x
_smtbx_masks_void_average_y
_smtbx_masks_void_average_z
_smtbx_masks_void_volume
_smtbx_masks_void_count_electrons
_smtbx_masks_void_content
1 0.000 0.146 0.000 1149.3 260.5 None
2 -0.878 -0.289 0.123 6023.8 1660.0 ?
3 0.177 0.432 0.733 11.3 0.7 ?
4 0.500 0.646 0.500 1149.3 260.5 ?
5 0.323 0.932 0.767 11.3 0.8 ?
6 0.677 0.932 0.233 11.3 0.7 ?
7 0.823 0.432 0.267 11.3 0.8 ?
